data_4085259
loop_
_publ_author_name
'Lazreg, Fa\"ima'
'Cordes, David B.'
'Slawin, Alexandra M. Z.'
'Cazin, Catherine S. J.'

_publ_section_title
;
 Synthesis of Homoleptic and Heteroleptic Bis-N-heterocylic Carbene Group
 11 Complexes
;
_journal_issue 2
_journal_name_full Organometallics
_journal_page_first 419
_journal_paper_doi 10.1021/om500882t
_journal_volume 34
_journal_year 2015
_chemical_absolute_configuration syn
_chemical_formula_moiety 'C38 H56 Ag B F4 N4'
_chemical_formula_sum 'C38 H56 Ag B F4 N4'
_chemical_formula_weight 763.56
_space_group_IT_number 29
_symmetry_cell_setting orthorhombic
_symmetry_Int_Tables_number 29
_symmetry_space_group_name_Hall 'P 2c -2ac'
_symmetry_space_group_name_H-M 'P c a 21'
_atom_sites_solution_hydrogens geom
_atom_sites_solution_primary direct
_atom_sites_solution_secondary difmap
_cell_angle_alpha 90.0000
_cell_angle_beta 90.0000
_cell_angle_gamma 90.0000
_cell_formula_units_Z 8
_cell_length_a 23.600(5)
_cell_length_b 14.545(3)
_cell_length_c 22.874(4)
_cell_measurement_reflns_used 19843
_cell_measurement_temperature 93
_cell_measurement_theta_max 25.35
_cell_measurement_theta_min 1.87
_cell_volume 7852(3)
_computing_cell_refinement 'CrystalClear-SM Expert 2.0 rc13'
_computing_data_collection 'CrystalClear-SM Expert 2.0 rc13 (Rigaku, 2009)'
_computing_data_reduction 'CrystalClear-SM Expert 2.0 rc13'
_computing_molecular_graphics 'CrystalStructure 4.0'
_computing_publication_material 'CrystalStructure 4.0 (Rigaku, 2010)'
_computing_structure_refinement 'SHELXL97 (Sheldrick, 2008)'
_computing_structure_solution 'SIR2002 (Burla, et al., 2003)'
_diffrn_ambient_temperature 93
_diffrn_detector_area_resol_mean 14.629
_diffrn_measured_fraction_theta_full 0.996
_diffrn_measured_fraction_theta_max 0.996
_diffrn_measurement_device_type 'Rigaku Mercury70'
_diffrn_measurement_method \w
_diffrn_radiation_type 'Mo K\a'
_diffrn_radiation_wavelength 0.71075
_diffrn_reflns_av_R_equivalents 0.1387
_diffrn_reflns_Laue_measured_fraction_full 0.996
_diffrn_reflns_Laue_measured_fraction_max 0.996
_diffrn_reflns_limit_h_max 27
_diffrn_reflns_limit_h_min -28
_diffrn_reflns_limit_k_max 12
_diffrn_reflns_limit_k_min -17
_diffrn_reflns_limit_l_max 24
_diffrn_reflns_limit_l_min -27
_diffrn_reflns_number 47668
_diffrn_reflns_point_group_measured_fraction_full 0.979
_diffrn_reflns_point_group_measured_fraction_max 0.976
_diffrn_reflns_theta_full 25.000
_diffrn_reflns_theta_max 25.332
_diffrn_reflns_theta_min 1.726
_diffrn_standards_number 0
_exptl_absorpt_coefficient_mu 0.561
_exptl_absorpt_correction_T_max 0.989
_exptl_absorpt_correction_T_min 0.248
_exptl_absorpt_correction_type multi-scan
_exptl_absorpt_process_details 'REQAB (Rigaku, 1998)'
_exptl_crystal_colour colorless
_exptl_crystal_density_diffrn 1.292
_exptl_crystal_density_method 'not measured'
_exptl_crystal_description prism
_exptl_crystal_F_000 3200.00
_exptl_crystal_size_max 0.120
_exptl_crystal_size_mid 0.100
_exptl_crystal_size_min 0.020
_refine_diff_density_max 1.030
_refine_diff_density_min -1.930
_refine_ls_abs_structure_details
;
 Flack x determined using 3136 quotients [(I+)-(I-)]/[(I+)+(I-)]
 (Parsons and Flack (2004), Acta Cryst. A60, s61).
;
_refine_ls_abs_structure_Flack 0.58(4)
_refine_ls_extinction_method none
_refine_ls_goodness_of_fit_ref 1.057
_refine_ls_hydrogen_treatment constr
_refine_ls_number_parameters 865
_refine_ls_number_reflns 14012
_refine_ls_number_restraints 74
_refine_ls_R_factor_gt 0.0839
_refine_ls_shift/su_max 0.038
_refine_ls_structure_factor_coef Fsqd
_refine_ls_weighting_details 'w = 1/[\s^2^(Fo^2^)+(0.0959P)^2^+1.8014P] where P=(Fo^2^+2Fc^2^)/3'
_refine_ls_weighting_scheme calc
_refine_ls_wR_factor_ref 0.2293
_reflns_number_gt 9251
_reflns_number_total 14012
_reflns_threshold_expression F^2^>2.0\s(F^2^)
_cod_data_source_file om500882t_si_002.cif
_cod_data_source_block 3e
_cod_depositor_comments 'Adding full bibliography for 4085255--4085264.cif.'
_cod_database_code 4085259

loop_
_symmetry_equiv_pos_site_id
_symmetry_equiv_pos_as_xyz
1 +X,+Y,+Z
2 1/2-X,+Y,1/2+Z
3 1/2+X,-Y,+Z
4 -X,-Y,1/2+Z

loop_
_atom_site_label
_atom_site_type_symbol
_atom_site_fract_x
_atom_site_fract_y
_atom_site_fract_z
_atom_site_U_iso_or_equiv
_atom_site_adp_type
_atom_site_occupancy
_atom_site_symmetry_multiplicity
_atom_site_calc_flag
_atom_site_refinement_flags
Ag1 Ag 0.47364(4) 0.49319(7) 0.98525(5) 0.0355(3) Uani 1.0 4 d .
Ag51 Ag 0.72279(4) 0.03939(7) 0.83324(5) 0.0396(3) Uani 1.0 4 d .
F1 F 0.7546(11) 0.6236(15) 0.7345(9) 0.178(9) Uani 1.0 4 d .
F2 F 0.7186(8) 0.4938(17) 0.7330(14) 0.190(13) Uani 1.0 4 d .
F3 F 0.7518(6) 0.5584(11) 0.6502(5) 0.103(5) Uani 1.0 4 d .
F4 F 0.8103(5) 0.5042(8) 0.7178(4) 0.059(3) Uani 1.0 4 d .
F5 F 0.4926(7) 0.0693(15) 0.6672(7) 0.145(8) Uani 1.0 4 d .
F6 F 0.5304(8) -0.0329(12) 0.6178(14) 0.184(12) Uani 1.0 4 d .
F7 F 0.5149(8) 0.0930(17) 0.5752(7) 0.158(9) Uani 1.0 4 d .
F8 F 0.4396(6) 0.0036(9) 0.5986(6) 0.084(4) Uani 1.0 4 d .
N2 N 0.5475(6) 0.4809(9) 1.0956(6) 0.041(4) Uani 1.0 4 d .
N5 N 0.5996(7) 0.5168(10) 1.0222(7) 0.051(4) Uani 1.0 4 d .
N32 N 0.3475(6) 0.4711(8) 0.9453(5) 0.036(3) Uani 1.0 4 d .
N35 N 0.4019(7) 0.5064(10) 0.8728(6) 0.051(4) Uani 1.0 4 d .
N52 N 0.8472(6) -0.0032(9) 0.7971(6) 0.036(3) Uani 1.0 4 d .
N55 N 0.7963(6) 0.0232(9) 0.7224(7) 0.043(4) Uani 1.0 4 d .
N82 N 0.6502(6) 0.0446(9) 0.9463(7) 0.047(4) Uani 1.0 4 d .
N85 N 0.5974(5) 0.0690(10) 0.8736(6) 0.046(4) Uani 1.0 4 d .
C1 C 0.5459(8) 0.4978(10) 1.0375(7) 0.038(4) Uani 1.0 4 d .
C3 C 0.6025(9) 0.4873(14) 1.1177(9) 0.064(6) Uani 1.0 4 d .
C4 C 0.6347(10) 0.5097(14) 1.0713(10) 0.072(8) Uani 1.0 4 d .
C6 C 0.4985(7) 0.4562(10) 1.1307(7) 0.039(4) Uani 1.0 4 d .
C7 C 0.4659(9) 0.5267(12) 1.1502(8) 0.051(5) Uani 1.0 4 d .
C8 C 0.4199(10) 0.5021(13) 1.1851(7) 0.058(6) Uani 1.0 4 d .
C9 C 0.4059(8) 0.4123(13) 1.1951(7) 0.054(5) Uani 1.0 4 d .
C10 C 0.4420(7) 0.3453(10) 1.1758(6) 0.042(4) Uani 1.0 4 d .
C11 C 0.4893(7) 0.3642(10) 1.1410(6) 0.038(4) Uani 1.0 4 d .
C12 C 0.4794(10) 0.6301(11) 1.1387(9) 0.064(6) Uani 1.0 4 d .
C13 C 0.5138(17) 0.678(3) 1.1807(16) 0.176(5) Uani 1.0 4 d .
C14 C 0.4346(12) 0.6767(17) 1.1050(15) 0.154(15) Uani 1.0 4 d .
C15 C 0.5259(7) 0.2900(10) 1.1169(7) 0.046(4) Uani 1.0 4 d .
C16 C 0.5463(10) 0.2201(12) 1.1630(8) 0.075(7) Uani 1.0 4 d .
C17 C 0.4976(9) 0.2382(14) 1.0654(8) 0.075(6) Uani 1.0 4 d .
C18 C 0.6174(8) 0.5491(11) 0.9660(7) 0.044(4) Uani 1.0 4 d .
C19 C 0.6381(9) 0.4839(12) 0.9234(10) 0.059(6) Uani 1.0 4 d .
C20 C 0.6558(7) 0.5177(14) 0.8707(8) 0.052(5) Uani 1.0 4 d .
C21 C 0.6569(6) 0.6084(13) 0.8601(7) 0.048(4) Uani 1.0 4 d .
C22 C 0.6350(8) 0.6705(13) 0.8996(9) 0.066(6) Uani 1.0 4 d .
C23 C 0.6145(6) 0.6432(10) 0.9551(7) 0.043(4) Uani 1.0 4 d .
C24 C 0.6413(13) 0.3824(12) 0.9414(10) 0.095(9) Uani 1.0 4 d .
C25 C 0.691(3) 0.331(2) 0.8978(13) 0.23(3) Uani 1.0 4 d .
C26 C 0.593(3) 0.329(3) 0.9217(19) 0.25(3) Uani 1.0 4 d .
C27 C 0.5919(8) 0.7089(13) 0.9988(7) 0.059(5) Uani 1.0 4 d .
C28 C 0.6350(10) 0.7492(17) 1.0379(10) 0.099(8) Uani 1.0 4 d .
C29 C 0.5578(11) 0.7882(14) 0.9697(10) 0.101(8) Uani 1.0 4 d .
C31 C 0.4010(7) 0.4915(11) 0.9307(6) 0.038(4) Uani 1.0 4 d .
C33 C 0.3137(7) 0.4792(12) 0.8966(7) 0.046(4) Uani 1.0 4 d .
C34 C 0.3471(8) 0.5041(10) 0.8521(7) 0.042(4) Uani 1.0 4 d .
C36 C 0.3250(7) 0.4524(14) 1.0074(7) 0.052(5) Uani 1.0 4 d .
C37 C 0.2713(7) 0.3958(16) 1.0018(8) 0.069(7) Uani 1.0 4 d .
C38 C 0.3186(17) 0.5411(16) 1.0351(13) 0.164(18) Uani 1.0 4 d .
C39 C 0.3668(7) 0.3928(17) 1.0404(7) 0.080(8) Uani 1.0 4 d .
C40 C 0.4516(8) 0.5324(13) 0.8355(10) 0.056(4) Uani 1.0 4 d .
C41 C 0.4885(6) 0.5979(11) 0.8608(6) 0.037(4) Uani 1.0 4 d .
C42 C 0.4941(12) 0.4384(16) 0.8378(13) 0.094(5) Uani 1.0 4 d .
C43 C 0.4366(13) 0.5409(18) 0.7767(11) 0.100(5) Uani 1.0 4 d .
C51 C 0.7923(7) 0.0182(10) 0.7805(8) 0.035(4) Uani 1.0 4 d .
C53 C 0.8815(8) -0.0125(12) 0.7478(8) 0.050(5) Uani 1.0 4 d .
C54 C 0.8488(7) 0.0053(11) 0.7019(8) 0.040(4) Uani 1.0 4 d .
C56 C 0.8644(7) -0.0277(11) 0.8551(8) 0.045(5) Uani 1.0 4 d .
C57 C 0.8837(8) 0.0413(16) 0.8912(7) 0.063(7) Uani 1.0 4 d .
C58 C 0.9031(14) 0.0079(19) 0.9495(13) 0.104(7) Uani 1.0 4 d .
C59 C 0.8972(10) -0.0937(16) 0.9567(9) 0.083(6) Uani 1.0 4 d .
C60 C 0.8796(11) -0.1462(17) 0.9225(10) 0.089(6) Uani 1.0 4 d .
C61 C 0.8608(9) -0.1210(15) 0.8685(9) 0.072(6) Uani 1.0 4 d .
C62 C 0.8832(12) 0.1439(16) 0.8719(9) 0.104(10) Uani 1.0 4 d .
C63 C 0.9280(14) 0.166(3) 0.8286(13) 0.143(5) Uani 1.0 4 d .
C64 C 0.8813(11) 0.2123(19) 0.9245(9) 0.120(11) Uani 1.0 4 d .
C65 C 0.8364(10) -0.1923(12) 0.8300(16) 0.123(11) Uani 1.0 4 d .
C66 C 0.8787(11) -0.2711(16) 0.819(3) 0.26(3) Uani 1.0 4 d .
C67 C 0.7818(9) -0.2318(18) 0.8484(13) 0.107(10) Uani 1.0 4 d .
C68 C 0.7464(8) 0.0477(12) 0.6868(7) 0.042(4) Uani 1.0 4 d .
C69 C 0.7128(8) -0.0221(11) 0.6655(7) 0.038(4) Uani 1.0 4 d .
C70 C 0.6649(7) -0.0000(11) 0.6326(8) 0.043(4) Uani 1.0 4 d .
C71 C 0.6558(7) 0.0900(13) 0.6198(6) 0.051(5) Uani 1.0 4 d .
C72 C 0.6915(7) 0.1586(11) 0.6380(8) 0.052(4) Uani 1.0 4 d .
C73 C 0.7383(7) 0.1398(10) 0.6714(7) 0.043(4) Uani 1.0 4 d .
C74 C 0.7245(7) -0.1244(13) 0.6812(7) 0.047(5) Uani 1.0 4 d .
C75 C 0.7246(19) -0.184(2) 0.6263(12) 0.19(3) Uani 1.0 4 d .
C76 C 0.6830(12) -0.1660(16) 0.7225(14) 0.124(10) Uani 1.0 4 d .
C77 C 0.7773(7) 0.2129(12) 0.6951(8) 0.055(5) Uani 1.0 4 d .
C78 C 0.7959(10) 0.2828(15) 0.6454(11) 0.096(8) Uani 1.0 4 d .
C79 C 0.7499(11) 0.2677(13) 0.7463(8) 0.075(6) Uani 1.0 4 d .
C81 C 0.6535(7) 0.0562(11) 0.8868(7) 0.046(4) Uani 1.0 4 d .
C83 C 0.5968(7) 0.0529(10) 0.9683(8) 0.050(5) Uani 1.0 4 d .
C84 C 0.5635(7) 0.0665(12) 0.9233(8) 0.051(5) Uani 1.0 4 d .
C86 C 0.7027(8) 0.0342(12) 0.9856(11) 0.061(6) Uani 1.0 4 d .
C87 C 0.7332(11) -0.0529(17) 0.9670(12) 0.106(11) Uani 1.0 4 d .
C88 C 0.7430(10) 0.1152(19) 0.9759(10) 0.099(9) Uani 1.0 4 d .
C89 C 0.6881(8) 0.0285(17) 1.0467(9) 0.077(7) Uani 1.0 4 d .
C90 C 0.5738(9) 0.0740(14) 0.8123(8) 0.073(5) Uani 1.0 4 d .
C91 C 0.6114(11) 0.1369(17) 0.7779(10) 0.113(5) Uani 1.0 4 d .
C92 C 0.5712(17) -0.018(2) 0.7864(16) 0.18(2) Uani 1.0 4 d .
C93 C 0.5170(8) 0.1218(15) 0.8149(8) 0.066(6) Uani 1.0 4 d .
B1 B 0.7616(11) 0.5455(17) 0.7071(8) 0.062(8) Uani 1.0 4 d .
B2 B 0.4922(11) 0.0369(18) 0.6133(14) 0.079(9) Uani 1.0 4 d .
H3 H 0.6145 0.4779 1.1569 0.0771 Uiso 1.0 4 calc R
H4 H 0.6745 0.5190 1.0718 0.0868 Uiso 1.0 4 calc R
H8 H 0.3977 0.5491 1.2025 0.0695 Uiso 1.0 4 calc R
H9 H 0.3719 0.3968 1.2150 0.0642 Uiso 1.0 4 calc R
H10 H 0.4347 0.2833 1.1865 0.0504 Uiso 1.0 4 calc R
H12 H 0.5081 0.6226 1.1069 0.0768 Uiso 1.0 4 calc R
H13A H 0.5261 0.7367 1.1642 0.2108 Uiso 1.0 4 calc R
H13B H 0.5470 0.6404 1.1902 0.2108 Uiso 1.0 4 calc R
H13C H 0.4916 0.6889 1.2162 0.2108 Uiso 1.0 4 calc R
H14A H 0.4004 0.6822 1.1292 0.1842 Uiso 1.0 4 calc R
H14B H 0.4260 0.6408 1.0699 0.1842 Uiso 1.0 4 calc R
H14C H 0.4476 0.7381 1.0937 0.1842 Uiso 1.0 4 calc R
H15 H 0.5605 0.3205 1.1009 0.0553 Uiso 1.0 4 calc R
H16A H 0.5676 0.2522 1.1936 0.0896 Uiso 1.0 4 calc R
H16B H 0.5708 0.1743 1.1442 0.0896 Uiso 1.0 4 calc R
H16C H 0.5135 0.1892 1.1804 0.0896 Uiso 1.0 4 calc R
H17A H 0.4625 0.2092 1.0790 0.0903 Uiso 1.0 4 calc R
H17B H 0.5234 0.1908 1.0507 0.0903 Uiso 1.0 4 calc R
H17C H 0.4889 0.2818 1.0340 0.0903 Uiso 1.0 4 calc R
H20 H 0.6675 0.4762 0.8410 0.0622 Uiso 1.0 4 calc R
H21 H 0.6732 0.6302 0.8248 0.0574 Uiso 1.0 4 calc R
H22 H 0.6336 0.7337 0.8892 0.0795 Uiso 1.0 4 calc R
H24 H 0.6492 0.3743 0.9840 0.1142 Uiso 1.0 4 calc R
H25A H 0.6929 0.2647 0.9068 0.2717 Uiso 1.0 4 calc R
H25B H 0.7285 0.3584 0.9052 0.2717 Uiso 1.0 4 calc R
H25C H 0.6811 0.3390 0.8566 0.2717 Uiso 1.0 4 calc R
H26A H 0.5581 0.3550 0.9379 0.3060 Uiso 1.0 4 calc R
H26B H 0.5971 0.2651 0.9349 0.3060 Uiso 1.0 4 calc R
H26C H 0.5912 0.3304 0.8789 0.3060 Uiso 1.0 4 calc R
H27 H 0.5648 0.6740 1.0241 0.0704 Uiso 1.0 4 calc R
H28A H 0.6540 0.7001 1.0597 0.1190 Uiso 1.0 4 calc R
H28B H 0.6166 0.7915 1.0654 0.1190 Uiso 1.0 4 calc R
H28C H 0.6630 0.7830 1.0146 0.1190 Uiso 1.0 4 calc R
H29A H 0.5400 0.8258 1.0000 0.1216 Uiso 1.0 4 calc R
H29B H 0.5286 0.7622 0.9442 0.1216 Uiso 1.0 4 calc R
H29C H 0.5836 0.8264 0.9464 0.1216 Uiso 1.0 4 calc R
H33 H 0.2740 0.4689 0.8949 0.0557 Uiso 1.0 4 calc R
H34 H 0.3352 0.5177 0.8134 0.0505 Uiso 1.0 4 calc R
H37A H 0.2559 0.3835 1.0408 0.0833 Uiso 1.0 4 calc R
H37B H 0.2801 0.3375 0.9823 0.0833 Uiso 1.0 4 calc R
H37C H 0.2434 0.4298 0.9786 0.0833 Uiso 1.0 4 calc R
H38A H 0.2915 0.5783 1.0129 0.1964 Uiso 1.0 4 calc R
H38B H 0.3554 0.5724 1.0361 0.1964 Uiso 1.0 4 calc R
H38C H 0.3047 0.5327 1.0751 0.1964 Uiso 1.0 4 calc R
H39A H 0.4037 0.4237 1.0419 0.0966 Uiso 1.0 4 calc R
H39B H 0.3708 0.3336 1.0203 0.0966 Uiso 1.0 4 calc R
H39C H 0.3529 0.3825 1.0802 0.0966 Uiso 1.0 4 calc R
H41A H 0.4683 0.6562 0.8660 0.0445 Uiso 1.0 4 calc R
H41B H 0.5211 0.6075 0.8350 0.0445 Uiso 1.0 4 calc R
H41C H 0.5016 0.5755 0.8989 0.0445 Uiso 1.0 4 calc R
H42A H 0.5284 0.4500 0.8148 0.1123 Uiso 1.0 4 calc R
H42B H 0.4739 0.3855 0.8215 0.1123 Uiso 1.0 4 calc R
H42C H 0.5046 0.4255 0.8784 0.1123 Uiso 1.0 4 calc R
H43A H 0.4143 0.5970 0.7712 0.1195 Uiso 1.0 4 calc R
H43B H 0.4140 0.4874 0.7649 0.1195 Uiso 1.0 4 calc R
H43C H 0.4709 0.5440 0.7527 0.1195 Uiso 1.0 4 calc R
H53 H 0.9206 -0.0284 0.7471 0.0600 Uiso 1.0 4 calc R
H54 H 0.8602 0.0055 0.6621 0.0480 Uiso 1.0 4 calc R
H58 H 0.9177 0.0472 0.9791 0.1253 Uiso 1.0 4 calc R
H59 H 0.9089 -0.1184 0.9932 0.0991 Uiso 1.0 4 calc R
H60 H 0.8785 -0.2095 0.9328 0.1068 Uiso 1.0 4 calc R
H62 H 0.8465 0.1527 0.8508 0.1244 Uiso 1.0 4 calc R
H63A H 0.9653 0.1571 0.8464 0.1722 Uiso 1.0 4 calc R
H63B H 0.9240 0.2302 0.8161 0.1722 Uiso 1.0 4 calc R
H63C H 0.9242 0.1255 0.7946 0.1722 Uiso 1.0 4 calc R
H64A H 0.9155 0.2046 0.9484 0.1439 Uiso 1.0 4 calc R
H64B H 0.8478 0.1997 0.9484 0.1439 Uiso 1.0 4 calc R
H64C H 0.8796 0.2755 0.9098 0.1439 Uiso 1.0 4 calc R
H65 H 0.8297 -0.1622 0.7913 0.1480 Uiso 1.0 4 calc R
H66A H 0.9126 -0.2467 0.7996 0.3090 Uiso 1.0 4 calc R
H66B H 0.8611 -0.3174 0.7937 0.3090 Uiso 1.0 4 calc R
H66C H 0.8893 -0.2993 0.8562 0.3090 Uiso 1.0 4 calc R
H67A H 0.7860 -0.2597 0.8871 0.1280 Uiso 1.0 4 calc R
H67B H 0.7700 -0.2788 0.8202 0.1280 Uiso 1.0 4 calc R
H67C H 0.7532 -0.1831 0.8500 0.1280 Uiso 1.0 4 calc R
H70 H 0.6396 -0.0464 0.6195 0.0517 Uiso 1.0 4 calc R
H71 H 0.6234 0.1060 0.5974 0.0610 Uiso 1.0 4 calc R
H72 H 0.6837 0.2204 0.6272 0.0621 Uiso 1.0 4 calc R
H74 H 0.7629 -0.1282 0.6994 0.0561 Uiso 1.0 4 calc R
H75A H 0.7361 -0.2471 0.6367 0.2276 Uiso 1.0 4 calc R
H75B H 0.7513 -0.1591 0.5978 0.2276 Uiso 1.0 4 calc R
H75C H 0.6865 -0.1856 0.6093 0.2276 Uiso 1.0 4 calc R
H76A H 0.6455 -0.1676 0.7042 0.1492 Uiso 1.0 4 calc R
H76B H 0.6814 -0.1291 0.7583 0.1492 Uiso 1.0 4 calc R
H76C H 0.6949 -0.2288 0.7321 0.1492 Uiso 1.0 4 calc R
H77 H 0.8121 0.1820 0.7103 0.0658 Uiso 1.0 4 calc R
H78A H 0.8157 0.2493 0.6143 0.1150 Uiso 1.0 4 calc R
H78B H 0.8213 0.3292 0.6621 0.1150 Uiso 1.0 4 calc R
H78C H 0.7623 0.3129 0.6292 0.1150 Uiso 1.0 4 calc R
H79A H 0.7152 0.2978 0.7325 0.0895 Uiso 1.0 4 calc R
H79B H 0.7766 0.3143 0.7603 0.0895 Uiso 1.0 4 calc R
H79C H 0.7406 0.2254 0.7783 0.0895 Uiso 1.0 4 calc R
H83 H 0.5858 0.0494 1.0082 0.0606 Uiso 1.0 4 calc R
H84 H 0.5235 0.0734 0.9244 0.0614 Uiso 1.0 4 calc R
H87A H 0.7674 -0.0609 0.9907 0.1277 Uiso 1.0 4 calc R
H87B H 0.7439 -0.0481 0.9256 0.1277 Uiso 1.0 4 calc R
H87C H 0.7081 -0.1059 0.9724 0.1277 Uiso 1.0 4 calc R
H88A H 0.7243 0.1722 0.9880 0.1186 Uiso 1.0 4 calc R
H88B H 0.7529 0.1190 0.9344 0.1186 Uiso 1.0 4 calc R
H88C H 0.7774 0.1061 0.9991 0.1186 Uiso 1.0 4 calc R
H89A H 0.6676 0.0842 1.0582 0.0921 Uiso 1.0 4 calc R
H89B H 0.7227 0.0228 1.0700 0.0921 Uiso 1.0 4 calc R
H89C H 0.6640 -0.0254 1.0532 0.0921 Uiso 1.0 4 calc R
H91A H 0.6500 0.1120 0.7772 0.1359 Uiso 1.0 4 calc R
H91B H 0.6117 0.1978 0.7961 0.1359 Uiso 1.0 4 calc R
H91C H 0.5970 0.1419 0.7378 0.1359 Uiso 1.0 4 calc R
H92A H 0.5563 -0.0142 0.7464 0.2218 Uiso 1.0 4 calc R
H92B H 0.5461 -0.0574 0.8099 0.2218 Uiso 1.0 4 calc R
H92C H 0.6092 -0.0453 0.7855 0.2218 Uiso 1.0 4 calc R
H93A H 0.5212 0.1810 0.8348 0.0790 Uiso 1.0 4 calc R
H93B H 0.4901 0.0833 0.8365 0.0790 Uiso 1.0 4 calc R
H93C H 0.5029 0.1319 0.7752 0.0790 Uiso 1.0 4 calc R

loop_
_atom_site_aniso_label
_atom_site_aniso_U_11
_atom_site_aniso_U_22
_atom_site_aniso_U_33
_atom_site_aniso_U_12
_atom_site_aniso_U_13
_atom_site_aniso_U_23
Ag1 0.0212(6) 0.0532(7) 0.0320(6) -0.0112(5) -0.0080(6) 0.0065(6)
Ag51 0.0170(6) 0.0375(6) 0.0644(7) -0.0013(5) -0.0038(6) 0.0040(6)
F1 0.21(2) 0.190(19) 0.133(12) 0.12(2) -0.035(14) -0.046(15)
F2 0.076(14) 0.21(3) 0.28(3) 0.073(13) 0.098(16) 0.130(19)
F3 0.058(9) 0.180(15) 0.070(8) 0.024(10) -0.012(7) 0.026(8)
F4 0.029(7) 0.111(9) 0.038(6) 0.022(6) 0.001(5) -0.001(5)
F5 0.081(12) 0.24(2) 0.117(12) -0.072(13) 0.015(9) -0.076(13)
F6 0.043(10) 0.098(12) 0.41(4) -0.008(9) 0.012(16) -0.040(17)
F7 0.084(11) 0.24(3) 0.146(14) -0.080(15) -0.028(10) 0.061(14)
F8 0.042(9) 0.120(11) 0.090(9) -0.026(7) -0.016(7) 0.009(7)
N2 0.026(8) 0.045(8) 0.053(9) -0.007(6) -0.025(7) 0.019(6)
N5 0.035(10) 0.054(9) 0.066(9) -0.024(7) -0.025(8) 0.027(7)
N32 0.035(3) 0.037(3) 0.036(3) -0.0008(15) -0.0008(14) 0.0002(14)
N35 0.034(9) 0.087(11) 0.031(8) -0.036(8) -0.011(6) 0.015(6)
N52 0.015(7) 0.040(7) 0.052(8) 0.003(6) -0.010(6) 0.004(6)
N55 0.027(8) 0.042(8) 0.059(9) 0.004(6) -0.019(7) -0.003(6)
N82 0.029(9) 0.044(8) 0.069(10) 0.008(7) -0.007(7) -0.001(6)
N85 0.013(7) 0.061(9) 0.063(8) 0.005(6) -0.007(6) -0.028(7)
C1 0.044(11) 0.035(9) 0.035(9) -0.003(8) -0.007(7) 0.011(6)
C3 0.039(13) 0.089(15) 0.064(13) -0.028(10) -0.041(10) 0.028(10)
C4 0.042(14) 0.090(15) 0.085(16) -0.021(11) -0.043(12) 0.048(12)
C6 0.041(10) 0.035(9) 0.042(9) -0.001(8) 0.003(7) -0.002(7)
C7 0.053(13) 0.049(10) 0.049(12) 0.016(9) -0.039(10) 0.004(8)
C8 0.074(16) 0.063(13) 0.037(10) 0.023(11) -0.007(10) 0.000(8)
C9 0.039(11) 0.066(13) 0.056(10) -0.010(10) -0.010(8) -0.002(8)
C10 0.049(11) 0.033(8) 0.045(9) -0.010(8) -0.010(7) 0.015(7)
C11 0.049(11) 0.034(9) 0.032(8) -0.005(7) -0.016(7) 0.006(6)
C12 0.087(16) 0.040(10) 0.066(11) -0.001(10) -0.043(10) 0.002(8)
C13 0.176(5) 0.176(5) 0.176(5) -0.0001(8) -0.0001(8) 0.0000(8)
C14 0.09(3) 0.077(17) 0.29(4) -0.005(16) -0.11(3) 0.08(2)
C15 0.044(11) 0.033(9) 0.061(10) -0.002(8) -0.010(8) -0.002(7)
C16 0.116(19) 0.037(10) 0.072(12) 0.015(11) -0.031(11) 0.004(8)
C17 0.079(16) 0.070(13) 0.077(12) 0.025(12) -0.037(10) -0.028(10)
C18 0.043(4) 0.044(4) 0.044(4) -0.0005(15) -0.0010(15) 0.0005(15)
C19 0.037(12) 0.052(11) 0.088(16) -0.017(9) -0.025(11) -0.008(10)
C20 0.011(9) 0.087(14) 0.058(11) -0.012(8) -0.000(7) 0.016(9)
C21 0.005(7) 0.070(12) 0.068(10) -0.008(8) 0.000(6) 0.020(9)
C22 0.036(11) 0.045(10) 0.118(16) -0.006(9) 0.001(10) 0.031(10)
C23 0.011(8) 0.035(9) 0.083(11) -0.005(7) 0.004(7) 0.018(7)
C24 0.17(3) 0.026(10) 0.094(15) 0.009(13) 0.001(15) 0.014(9)
C25 0.47(8) 0.069(18) 0.14(3) 0.03(4) 0.14(4) -0.009(17)
C26 0.39(9) 0.13(3) 0.25(5) -0.16(5) 0.02(5) -0.07(3)
C27 0.040(11) 0.066(12) 0.070(12) 0.004(9) 0.030(9) 0.010(8)
C28 0.080(19) 0.110(19) 0.107(17) 0.014(16) 0.021(14) -0.027(15)
C29 0.12(3) 0.066(13) 0.117(18) 0.045(14) -0.012(15) -0.003(12)
C31 0.018(9) 0.065(11) 0.029(9) -0.022(7) -0.001(6) 0.016(7)
C33 0.021(9) 0.076(12) 0.043(10) -0.002(8) -0.018(7) -0.004(8)
C34 0.038(11) 0.050(10) 0.038(9) 0.001(8) -0.018(8) 0.004(6)
C36 0.027(10) 0.095(14) 0.035(9) -0.022(9) 0.019(7) 0.003(8)
C37 0.026(10) 0.111(17) 0.071(13) -0.021(10) 0.006(8) 0.039(11)
C38 0.26(5) 0.083(18) 0.15(3) -0.05(3) 0.17(3) -0.044(17)
C39 0.022(9) 0.19(3) 0.031(9) -0.029(12) -0.002(7) 0.041(11)
C40 0.056(4) 0.057(4) 0.055(4) -0.0009(15) 0.0005(15) 0.0002(15)
C41 0.025(8) 0.057(10) 0.030(8) -0.012(7) 0.010(6) 0.003(6)
C42 0.094(5) 0.094(5) 0.094(5) -0.0000(8) 0.0001(8) 0.0000(8)
C43 0.100(5) 0.100(5) 0.100(5) -0.0001(8) -0.0001(8) 0.0000(8)
C51 0.027(10) 0.023(8) 0.054(12) 0.002(6) -0.006(7) 0.001(6)
C53 0.018(10) 0.063(11) 0.068(13) 0.014(8) -0.002(9) -0.015(9)
C54 0.022(10) 0.048(10) 0.050(10) 0.008(7) -0.006(7) -0.002(7)
C56 0.017(9) 0.050(10) 0.068(12) -0.003(8) 0.011(7) 0.024(8)
C57 0.021(10) 0.143(19) 0.026(9) -0.028(10) -0.006(7) 0.036(10)
C58 0.104(7) 0.105(7) 0.104(7) -0.0001(15) 0.0002(15) -0.0004(15)
C59 0.082(6) 0.083(6) 0.082(6) 0.0006(15) 0.0003(15) 0.0014(15)
C60 0.089(6) 0.089(6) 0.089(6) 0.0005(15) 0.0004(15) 0.0005(15)
C61 0.045(12) 0.077(15) 0.094(14) 0.036(11) 0.029(10) 0.039(11)
C62 0.13(3) 0.109(18) 0.071(13) -0.096(17) 0.022(13) -0.008(12)
C63 0.144(5) 0.143(5) 0.143(5) -0.0001(8) 0.0001(8) -0.0000(8)
C64 0.092(19) 0.18(3) 0.087(15) -0.090(19) 0.047(13) -0.065(16)
C65 0.073(16) 0.025(10) 0.27(4) 0.001(10) 0.09(2) 0.014(16)
C66 0.08(2) 0.042(13) 0.65(10) -0.005(14) 0.17(4) -0.04(3)
C67 0.061(16) 0.095(18) 0.16(3) 0.008(13) 0.051(15) 0.017(17)
C68 0.031(10) 0.056(11) 0.039(9) -0.004(8) -0.004(7) -0.007(7)
C69 0.041(11) 0.035(9) 0.038(10) 0.009(8) -0.010(8) 0.007(7)
C70 0.019(9) 0.046(11) 0.064(11) -0.002(7) -0.009(8) -0.020(8)
C71 0.024(9) 0.083(14) 0.046(9) 0.017(9) -0.009(7) -0.005(8)
C72 0.024(10) 0.031(9) 0.100(12) -0.001(7) -0.009(9) 0.005(8)
C73 0.026(9) 0.033(9) 0.070(10) -0.003(7) 0.002(8) -0.001(7)
C74 0.035(10) 0.061(12) 0.044(9) -0.014(8) -0.005(7) -0.013(8)
C75 0.38(7) 0.09(2) 0.10(2) 0.12(3) 0.03(3) -0.003(16)
C76 0.09(3) 0.060(15) 0.22(3) -0.019(15) 0.03(2) 0.018(16)
C77 0.028(10) 0.039(10) 0.097(13) -0.001(8) -0.013(8) 0.017(9)
C78 0.074(17) 0.058(14) 0.15(2) -0.005(12) 0.022(15) 0.032(13)
C79 0.083(15) 0.056(11) 0.085(14) -0.012(13) -0.016(12) -0.019(10)
C81 0.033(10) 0.054(10) 0.050(11) -0.009(8) -0.024(8) -0.003(7)
C83 0.022(9) 0.046(10) 0.084(13) 0.013(7) 0.008(8) -0.008(8)
C84 0.018(9) 0.062(11) 0.074(12) -0.004(8) 0.000(8) -0.025(9)
C86 0.025(10) 0.076(14) 0.084(14) 0.002(8) -0.007(10) 0.040(13)
C87 0.061(16) 0.12(2) 0.14(3) 0.043(14) 0.030(15) 0.095(18)
C88 0.046(13) 0.17(3) 0.079(15) -0.041(15) -0.027(11) 0.052(16)
C89 0.020(10) 0.14(2) 0.074(13) -0.000(11) -0.018(9) 0.034(12)
C90 0.073(5) 0.074(5) 0.073(5) 0.0004(15) -0.0010(15) -0.0012(15)
C91 0.113(5) 0.113(5) 0.113(5) 0.0001(8) -0.0001(8) 0.0000(8)
C92 0.21(5) 0.13(3) 0.22(4) 0.08(3) -0.17(4) -0.12(3)
C93 0.031(10) 0.103(15) 0.063(12) 0.016(10) -0.005(8) -0.008(9)
B1 0.063(16) 0.088(17) 0.036(12) 0.041(13) 0.039(10) 0.032(10)
B2 0.044(16) 0.055(15) 0.14(3) -0.038(13) -0.031(15) 0.039(15)

loop_
_atom_type_symbol
_atom_type_description
_atom_type_scat_dispersion_real
_atom_type_scat_dispersion_imag
_atom_type_scat_source
C C 0.0033 0.0016
;
International Tables for Crystallography
(1992, Vol. C, Tables 4.2.6.8 and 6.1.1.4)
;
H H 0.0000 0.0000
;
International Tables for Crystallography
(1992, Vol. C, Table 6.1.1.4)
;
Ag Ag -0.8971 1.1015
;
International Tables for Crystallography
(1992, Vol. C, Tables 4.2.6.8 and 6.1.1.4)
;
F F 0.0171 0.0103
;
International Tables for Crystallography
(1992, Vol. C, Tables 4.2.6.8 and 6.1.1.4)
;
N N 0.0061 0.0033
;
International Tables for Crystallography
(1992, Vol. C, Tables 4.2.6.8 and 6.1.1.4)
;
B B 0.0013 0.0007
;
International Tables for Crystallography
(1992, Vol. C, Tables 4.2.6.8 and 6.1.1.4)
;

loop_
_geom_angle_atom_site_label_1
_geom_angle_atom_site_label_2
_geom_angle_atom_site_label_3
_geom_angle
_geom_angle_publ_flag
C1 Ag1 C31 178.5(6) yes
C51 Ag51 C81 178.1(6) yes
C1 N2 C3 111.8(15) yes
C1 N2 C6 124.4(14) yes
C3 N2 C6 123.8(14) yes
C1 N5 C4 109.5(15) yes
C1 N5 C18 125.4(15) yes
C4 N5 C18 124.8(16) yes
C31 N32 C33 109.0(12) yes
C31 N32 C36 126.5(12) yes
C33 N32 C36 124.2(13) yes
C31 N35 C34 108.5(14) yes
C31 N35 C40 128.0(15) yes
C34 N35 C40 123.1(14) yes
C51 N52 C53 110.1(14) yes
C51 N52 C56 125.1(14) yes
C53 N52 C56 124.0(14) yes
C51 N55 C54 113.5(14) yes
C51 N55 C68 120.4(14) yes
C54 N55 C68 126.0(14) yes
C81 N82 C83 114.0(15) yes
C81 N82 C86 123.1(15) yes
C83 N82 C86 122.6(15) yes
C81 N85 C84 111.8(13) yes
C81 N85 C90 124.7(14) yes
C84 N85 C90 123.2(13) yes
Ag1 C1 N2 125.5(13) yes
Ag1 C1 N5 129.0(12) yes
N2 C1 N5 105.5(15) yes
N2 C3 C4 104.8(17) yes
N5 C4 C3 108.5(19) yes
N2 C6 C7 116.5(14) yes
N2 C6 C11 117.5(14) yes
C7 C6 C11 126.0(16) yes
C6 C7 C8 115.8(16) yes
C6 C7 C12 123.8(17) yes
C8 C7 C12 120.2(17) yes
C7 C8 C9 122.0(18) yes
C8 C9 C10 118.5(17) yes
C9 C10 C11 122.7(14) yes
C6 C11 C10 114.5(14) yes
C6 C11 C15 123.4(14) yes
C10 C11 C15 122.1(13) yes
C7 C12 C13 118(2) yes
C7 C12 C14 112.7(18) yes
C13 C12 C14 122(3) yes
C11 C15 C16 114.1(13) yes
C11 C15 C17 112.5(14) yes
C16 C15 C17 109.5(13) yes
N5 C18 C19 119.3(14) yes
N5 C18 C23 117.9(14) yes
C19 C18 C23 122.8(15) yes
C18 C19 C20 117.4(16) yes
C18 C19 C24 117.9(18) yes
C20 C19 C24 124.6(18) yes
C19 C20 C21 121.2(17) yes
C20 C21 C22 121.3(16) yes
C21 C22 C23 122.1(16) yes
C18 C23 C22 114.8(14) yes
C18 C23 C27 122.1(15) yes
C22 C23 C27 123.2(14) yes
C19 C24 C25 107.5(19) yes
C19 C24 C26 113(3) yes
C25 C24 C26 97(3) yes
C23 C27 C28 114.7(16) yes
C23 C27 C29 112.0(15) yes
C28 C27 C29 108.7(17) yes
Ag1 C31 N32 128.2(10) yes
Ag1 C31 N35 124.4(12) yes
N32 C31 N35 107.3(13) yes
N32 C33 C34 107.3(15) yes
N35 C34 C33 107.4(14) yes
N32 C36 C37 107.8(13) yes
N32 C36 C38 106.4(17) yes
N32 C36 C39 109.6(13) yes
C37 C36 C38 116(2) yes
C37 C36 C39 105.9(16) yes
C38 C36 C39 111.1(19) yes
N35 C40 C41 114.8(16) yes
N35 C40 C42 104.0(15) yes
N35 C40 C43 111.8(19) yes
C41 C40 C42 99.6(16) yes
C41 C40 C43 119.4(19) yes
C42 C40 C43 104.5(19) yes
Ag51 C51 N52 128.2(12) yes
Ag51 C51 N55 129.1(12) yes
N52 C51 N55 102.7(14) yes
N52 C53 C54 106.3(15) yes
N55 C54 C53 107.3(15) yes
N52 C56 C57 117.8(15) yes
N52 C56 C61 115.4(15) yes
C57 C56 C61 126.8(17) yes
C56 C57 C58 114(2) yes
C56 C57 C62 121.8(16) yes
C58 C57 C62 124.6(19) yes
C57 C58 C59 113(3) yes
C58 C59 C60 127(3) yes
C59 C60 C61 123(3) yes
C56 C61 C60 116.2(19) yes
C56 C61 C65 125.2(19) yes
C60 C61 C65 119(2) yes
C57 C62 C63 113(2) yes
C57 C62 C64 113.1(17) yes
C63 C62 C64 113(3) yes
C61 C65 C66 112(3) yes
C61 C65 C67 116(3) yes
C66 C65 C67 108.9(18) yes
N55 C68 C69 118.5(15) yes
N55 C68 C73 118.7(15) yes
C69 C68 C73 122.5(16) yes
C68 C69 C70 119.2(15) yes
C68 C69 C74 121.5(15) yes
C70 C69 C74 119.2(15) yes
C69 C70 C71 117.8(15) yes
C70 C71 C72 122.6(15) yes
C71 C72 C73 121.3(15) yes
C68 C73 C72 116.3(15) yes
C68 C73 C77 120.1(15) yes
C72 C73 C77 123.4(14) yes
C69 C74 C75 111.0(16) yes
C69 C74 C76 114.8(16) yes
C75 C74 C76 107(2) yes
C73 C77 C78 111.4(15) yes
C73 C77 C79 112.2(15) yes
C78 C77 C79 109.0(15) yes
Ag51 C81 N82 128.3(12) yes
Ag51 C81 N85 130.7(11) yes
N82 C81 N85 100.5(13) yes
N82 C83 C84 106.1(16) yes
N85 C84 C83 107.6(15) yes
N82 C86 C87 107.5(17) yes
N82 C86 C88 109.8(16) yes
N82 C86 C89 112.2(16) yes
C87 C86 C88 107.9(18) yes
C87 C86 C89 109.8(19) yes
C88 C86 C89 109.5(18) yes
N85 C90 C91 107.4(16) yes
N85 C90 C92 110(2) yes
N85 C90 C93 108.2(14) yes
C91 C90 C92 112(2) yes
C91 C90 C93 105.4(17) yes
C92 C90 C93 113(3) yes
F1 B1 F2 100(2) yes
F1 B1 F3 109(2) yes
F1 B1 F4 115(2) yes
F2 B1 F3 111(2) yes
F2 B1 F4 108.0(19) yes
F3 B1 F4 113.3(17) yes
F5 B2 F6 101(3) yes
F5 B2 F7 113(3) yes
F5 B2 F8 111(3) yes
F6 B2 F7 104(3) yes
F6 B2 F8 111(2) yes
F7 B2 F8 115(3) yes
N2 C3 H3 127.624 no
C4 C3 H3 127.619 no
N5 C4 H4 125.748 no
C3 C4 H4 125.740 no
C7 C8 H8 119.010 no
C9 C8 H8 119.003 no
C8 C9 H9 120.755 no
C10 C9 H9 120.758 no
C9 C10 H10 118.647 no
C11 C10 H10 118.652 no
C7 C12 H12 98.977 no
C13 C12 H12 98.975 no
C14 C12 H12 98.971 no
C12 C13 H13A 109.475 no
C12 C13 H13B 109.474 no
C12 C13 H13C 109.463 no
H13A C13 H13B 109.469 no
H13A C13 H13C 109.476 no
H13B C13 H13C 109.470 no
C12 C14 H14A 109.465 no
C12 C14 H14B 109.478 no
C12 C14 H14C 109.472 no
H14A C14 H14B 109.466 no
H14A C14 H14C 109.473 no
H14B C14 H14C 109.474 no
C11 C15 H15 106.794 no
C16 C15 H15 106.800 no
C17 C15 H15 106.797 no
C15 C16 H16A 109.466 no
C15 C16 H16B 109.473 no
C15 C16 H16C 109.470 no
H16A C16 H16B 109.464 no
H16A C16 H16C 109.478 no
H16B C16 H16C 109.476 no
C15 C17 H17A 109.475 no
C15 C17 H17B 109.477 no
C15 C17 H17C 109.465 no
H17A C17 H17B 109.469 no
H17A C17 H17C 109.487 no
H17B C17 H17C 109.454 no
C19 C20 H20 119.389 no
C21 C20 H20 119.376 no
C20 C21 H21 119.331 no
C22 C21 H21 119.326 no
C21 C22 H22 118.960 no
C23 C22 H22 118.946 no
C19 C24 H24 112.674 no
C25 C24 H24 112.677 no
C26 C24 H24 112.697 no
C24 C25 H25A 109.468 no
C24 C25 H25B 109.483 no
C24 C25 H25C 109.466 no
H25A C25 H25B 109.474 no
H25A C25 H25C 109.468 no
H25B C25 H25C 109.468 no
C24 C26 H26A 109.465 no
C24 C26 H26B 109.465 no
C24 C26 H26C 109.461 no
H26A C26 H26B 109.475 no
H26A C26 H26C 109.484 no
H26B C26 H26C 109.478 no
C23 C27 H27 107.004 no
C28 C27 H27 107.011 no
C29 C27 H27 107.001 no
C27 C28 H28A 109.478 no
C27 C28 H28B 109.473 no
C27 C28 H28C 109.475 no
H28A C28 H28B 109.464 no
H28A C28 H28C 109.470 no
H28B C28 H28C 109.467 no
C27 C29 H29A 109.477 no
C27 C29 H29B 109.469 no
C27 C29 H29C 109.465 no
H29A C29 H29B 109.470 no
H29A C29 H29C 109.483 no
H29B C29 H29C 109.463 no
N32 C33 H33 126.325 no
C34 C33 H33 126.336 no
N35 C34 H34 126.293 no
C33 C34 H34 126.280 no
C36 C37 H37A 109.486 no
C36 C37 H37B 109.480 no
C36 C37 H37C 109.463 no
H37A C37 H37B 109.473 no
H37A C37 H37C 109.475 no
H37B C37 H37C 109.451 no
C36 C38 H38A 109.473 no
C36 C38 H38B 109.459 no
C36 C38 H38C 109.473 no
H38A C38 H38B 109.477 no
H38A C38 H38C 109.477 no
H38B C38 H38C 109.468 no
C36 C39 H39A 109.461 no
C36 C39 H39B 109.469 no
C36 C39 H39C 109.471 no
H39A C39 H39B 109.474 no
H39A C39 H39C 109.480 no
H39B C39 H39C 109.471 no
C40 C41 H41A 109.469 no
C40 C41 H41B 109.465 no
C40 C41 H41C 109.473 no
H41A C41 H41B 109.457 no
H41A C41 H41C 109.480 no
H41B C41 H41C 109.483 no
C40 C42 H42A 109.482 no
C40 C42 H42B 109.475 no
C40 C42 H42C 109.476 no
H42A C42 H42B 109.480 no
H42A C42 H42C 109.454 no
H42B C42 H42C 109.460 no
C40 C43 H43A 109.471 no
C40 C43 H43B 109.470 no
C40 C43 H43C 109.477 no
H43A C43 H43B 109.455 no
H43A C43 H43C 109.487 no
H43B C43 H43C 109.468 no
N52 C53 H53 126.833 no
C54 C53 H53 126.834 no
N55 C54 H54 126.335 no
C53 C54 H54 126.352 no
C57 C58 H58 123.454 no
C59 C58 H58 123.459 no
C58 C59 H59 116.346 no
C60 C59 H59 116.340 no
C59 C60 H60 118.449 no
C61 C60 H60 118.462 no
C57 C62 H62 105.459 no
C63 C62 H62 105.465 no
C64 C62 H62 105.458 no
C62 C63 H63A 109.465 no
C62 C63 H63B 109.469 no
C62 C63 H63C 109.472 no
H63A C63 H63B 109.471 no
H63A C63 H63C 109.479 no
H63B C63 H63C 109.473 no
C62 C64 H64A 109.468 no
C62 C64 H64B 109.477 no
C62 C64 H64C 109.476 no
H64A C64 H64B 109.472 no
H64A C64 H64C 109.457 no
H64B C64 H64C 109.477 no
C61 C65 H65 106.461 no
C66 C65 H65 106.461 no
C67 C65 H65 106.462 no
C65 C66 H66A 109.465 no
C65 C66 H66B 109.471 no
C65 C66 H66C 109.468 no
H66A C66 H66B 109.477 no
H66A C66 H66C 109.473 no
H66B C66 H66C 109.473 no
C65 C67 H67A 109.472 no
C65 C67 H67B 109.460 no
C65 C67 H67C 109.469 no
H67A C67 H67B 109.471 no
H67A C67 H67C 109.480 no
H67B C67 H67C 109.475 no
C69 C70 H70 121.122 no
C71 C70 H70 121.106 no
C70 C71 H71 118.712 no
C72 C71 H71 118.706 no
C71 C72 H72 119.365 no
C73 C72 H72 119.383 no
C69 C74 H74 107.997 no
C75 C74 H74 107.999 no
C76 C74 H74 108.002 no
C74 C75 H75A 109.463 no
C74 C75 H75B 109.465 no
C74 C75 H75C 109.475 no
H75A C75 H75B 109.472 no
H75A C75 H75C 109.476 no
H75B C75 H75C 109.478 no
C74 C76 H76A 109.472 no
C74 C76 H76B 109.471 no
C74 C76 H76C 109.474 no
H76A C76 H76B 109.475 no
H76A C76 H76C 109.466 no
H76B C76 H76C 109.469 no
C73 C77 H77 108.040 no
C78 C77 H77 108.034 no
C79 C77 H77 108.037 no
C77 C78 H78A 109.473 no
C77 C78 H78B 109.473 no
C77 C78 H78C 109.478 no
H78A C78 H78B 109.467 no
H78A C78 H78C 109.468 no
H78B C78 H78C 109.469 no
C77 C79 H79A 109.476 no
C77 C79 H79B 109.471 no
C77 C79 H79C 109.469 no
H79A C79 H79B 109.482 no
H79A C79 H79C 109.477 no
H79B C79 H79C 109.454 no
N82 C83 H83 126.937 no
C84 C83 H83 126.922 no
N85 C84 H84 126.215 no
C83 C84 H84 126.226 no
C86 C87 H87A 109.477 no
C86 C87 H87B 109.469 no
C86 C87 H87C 109.478 no
H87A C87 H87B 109.448 no
H87A C87 H87C 109.484 no
H87B C87 H87C 109.471 no
C86 C88 H88A 109.467 no
C86 C88 H88B 109.465 no
C86 C88 H88C 109.477 no
H88A C88 H88B 109.474 no
H88A C88 H88C 109.482 no
H88B C88 H88C 109.463 no
C86 C89 H89A 109.469 no
C86 C89 H89B 109.466 no
C86 C89 H89C 109.468 no
H89A C89 H89B 109.466 no
H89A C89 H89C 109.487 no
H89B C89 H89C 109.471 no
C90 C91 H91A 109.486 no
C90 C91 H91B 109.484 no
C90 C91 H91C 109.470 no
H91A C91 H91B 109.463 no
H91A C91 H91C 109.455 no
H91B C91 H91C 109.469 no
C90 C92 H92A 109.467 no
C90 C92 H92B 109.481 no
C90 C92 H92C 109.477 no
H92A C92 H92B 109.474 no
H92A C92 H92C 109.467 no
H92B C92 H92C 109.463 no
C90 C93 H93A 109.473 no
C90 C93 H93B 109.473 no
C90 C93 H93C 109.463 no
H93A C93 H93B 109.478 no
H93A C93 H93C 109.475 no
H93B C93 H93C 109.465 no

loop_
_geom_bond_atom_site_label_1
_geom_bond_atom_site_label_2
_geom_bond_distance
_geom_bond_publ_flag
Ag1 C1 2.083(17) yes
Ag1 C31 2.121(15) yes
Ag51 C51 2.060(17) yes
Ag51 C81 2.058(16) yes
F1 B1 1.31(3) yes
F2 B1 1.39(4) yes
F3 B1 1.34(3) yes
F4 B1 1.32(3) yes
F5 B2 1.32(4) yes
F6 B2 1.36(3) yes
F7 B2 1.31(4) yes
F8 B2 1.37(3) yes
N2 C1 1.35(2) yes
N2 C3 1.40(3) yes
N2 C6 1.45(2) yes
N5 C1 1.34(3) yes
N5 C4 1.40(3) yes
N5 C18 1.43(2) yes
N32 C31 1.34(2) yes
N32 C33 1.37(2) yes
N32 C36 1.541(19) yes
N35 C31 1.342(19) yes
N35 C34 1.38(3) yes
N35 C40 1.50(3) yes
N52 C51 1.38(2) yes
N52 C53 1.40(3) yes
N52 C56 1.43(2) yes
N55 C51 1.33(3) yes
N55 C54 1.35(3) yes
N55 C68 1.47(3) yes
N82 C81 1.37(2) yes
N82 C83 1.36(3) yes
N82 C86 1.54(3) yes
N85 C81 1.37(2) yes
N85 C84 1.39(2) yes
N85 C90 1.51(3) yes
C3 C4 1.35(3) yes
C6 C7 1.36(3) yes
C6 C11 1.38(2) yes
C7 C8 1.39(3) yes
C7 C12 1.56(3) yes
C8 C9 1.37(3) yes
C9 C10 1.37(3) yes
C10 C11 1.40(3) yes
C11 C15 1.49(2) yes
C12 C13 1.44(5) yes
C12 C14 1.47(4) yes
C15 C16 1.54(3) yes
C15 C17 1.55(3) yes
C18 C19 1.44(3) yes
C18 C23 1.39(2) yes
C19 C20 1.37(3) yes
C19 C24 1.53(3) yes
C20 C21 1.34(3) yes
C21 C22 1.38(3) yes
C22 C23 1.42(3) yes
C23 C27 1.48(3) yes
C24 C25 1.72(5) yes
C24 C26 1.45(6) yes
C27 C28 1.48(3) yes
C27 C29 1.56(3) yes
C33 C34 1.34(3) yes
C36 C37 1.52(3) yes
C36 C38 1.44(3) yes
C36 C39 1.52(3) yes
C40 C41 1.41(3) yes
C40 C42 1.70(3) yes
C40 C43 1.40(4) yes
C53 C54 1.33(3) yes
C56 C57 1.38(3) yes
C56 C61 1.39(3) yes
C57 C58 1.49(4) yes
C57 C62 1.56(4) yes
C58 C59 1.49(4) yes
C59 C60 1.17(4) yes
C60 C61 1.36(3) yes
C61 C65 1.48(4) yes
C62 C63 1.48(4) yes
C62 C64 1.56(4) yes
C65 C66 1.54(4) yes
C65 C67 1.47(4) yes
C68 C69 1.38(3) yes
C68 C73 1.40(3) yes
C69 C70 1.40(3) yes
C69 C74 1.56(3) yes
C70 C71 1.36(3) yes
C71 C72 1.37(3) yes
C72 C73 1.37(3) yes
C73 C77 1.51(3) yes
C74 C75 1.53(4) yes
C74 C76 1.49(4) yes
C77 C78 1.59(3) yes
C77 C79 1.56(3) yes
C83 C84 1.31(3) yes
C86 C87 1.52(3) yes
C86 C88 1.53(3) yes
C86 C89 1.44(3) yes
C90 C91 1.50(3) yes
C90 C92 1.47(4) yes
C90 C93 1.51(3) yes
C3 H3 0.950 no
C4 H4 0.950 no
C8 H8 0.950 no
C9 H9 0.950 no
C10 H10 0.950 no
C12 H12 1.000 no
C13 H13A 0.980 no
C13 H13B 0.980 no
C13 H13C 0.980 no
C14 H14A 0.980 no
C14 H14B 0.980 no
C14 H14C 0.980 no
C15 H15 1.000 no
C16 H16A 0.980 no
C16 H16B 0.980 no
C16 H16C 0.980 no
C17 H17A 0.980 no
C17 H17B 0.980 no
C17 H17C 0.980 no
C20 H20 0.950 no
C21 H21 0.950 no
C22 H22 0.950 no
C24 H24 1.000 no
C25 H25A 0.980 no
C25 H25B 0.980 no
C25 H25C 0.980 no
C26 H26A 0.980 no
C26 H26B 0.980 no
C26 H26C 0.980 no
C27 H27 1.000 no
C28 H28A 0.980 no
C28 H28B 0.980 no
C28 H28C 0.980 no
C29 H29A 0.980 no
C29 H29B 0.980 no
C29 H29C 0.980 no
C33 H33 0.950 no
C34 H34 0.950 no
C37 H37A 0.980 no
C37 H37B 0.980 no
C37 H37C 0.980 no
C38 H38A 0.980 no
C38 H38B 0.980 no
C38 H38C 0.980 no
C39 H39A 0.980 no
C39 H39B 0.980 no
C39 H39C 0.980 no
C41 H41A 0.980 no
C41 H41B 0.980 no
C41 H41C 0.980 no
C42 H42A 0.980 no
C42 H42B 0.980 no
C42 H42C 0.980 no
C43 H43A 0.980 no
C43 H43B 0.980 no
C43 H43C 0.980 no
C53 H53 0.950 no
C54 H54 0.950 no
C58 H58 0.950 no
C59 H59 0.950 no
C60 H60 0.950 no
C62 H62 1.000 no
C63 H63A 0.980 no
C63 H63B 0.980 no
C63 H63C 0.980 no
C64 H64A 0.980 no
C64 H64B 0.980 no
C64 H64C 0.980 no
C65 H65 1.000 no
C66 H66A 0.980 no
C66 H66B 0.980 no
C66 H66C 0.980 no
C67 H67A 0.980 no
C67 H67B 0.980 no
C67 H67C 0.980 no
C70 H70 0.950 no
C71 H71 0.950 no
C72 H72 0.950 no
C74 H74 1.000 no
C75 H75A 0.980 no
C75 H75B 0.980 no
C75 H75C 0.980 no
C76 H76A 0.980 no
C76 H76B 0.980 no
C76 H76C 0.980 no
C77 H77 1.000 no
C78 H78A 0.980 no
C78 H78B 0.980 no
C78 H78C 0.980 no
C79 H79A 0.980 no
C79 H79B 0.980 no
C79 H79C 0.980 no
C83 H83 0.950 no
C84 H84 0.950 no
C87 H87A 0.980 no
C87 H87B 0.980 no
C87 H87C 0.980 no
C88 H88A 0.980 no
C88 H88B 0.980 no
C88 H88C 0.980 no
C89 H89A 0.980 no
C89 H89B 0.980 no
C89 H89C 0.980 no
C91 H91A 0.980 no
C91 H91B 0.980 no
C91 H91C 0.980 no
C92 H92A 0.980 no
C92 H92B 0.980 no
C92 H92C 0.980 no
C93 H93A 0.980 no
C93 H93B 0.980 no
C93 H93C 0.980 no

loop_
_geom_contact_atom_site_label_1
_geom_contact_atom_site_label_2
_geom_contact_distance
_geom_contact_publ_flag
_geom_contact_site_symmetry_2
Ag1 C6 3.420(15) no .
Ag1 C18 3.518(18) no .
Ag1 C36 3.594(17) no .
Ag1 C39 3.175(18) no .
Ag1 C40 3.51(3) no .
Ag1 C41 3.247(14) no .
Ag1 C42 3.50(3) no .
Ag51 C56 3.517(17) no .
Ag51 C68 3.397(16) no .
Ag51 C86 3.52(3) no .
Ag51 C87 3.35(3) no .
Ag51 C88 3.48(3) no .
Ag51 C90 3.58(2) no .
Ag51 C91 3.24(3) no .
N2 C12 2.87(3) no .
N2 C13 3.55(4) no .
N2 C15 2.866(19) no .
N2 C18 3.54(2) no .
N5 C6 3.55(3) no .
N5 C24 2.86(3) no .
N5 C26 3.58(4) no .
N5 C27 2.85(3) no .
N5 C28 3.50(3) no .
N52 C62 2.87(3) no .
N52 C63 3.20(4) no .
N52 C65 2.86(3) no .
N52 C68 3.54(2) no .
N55 C56 3.51(3) no .
N55 C74 2.89(3) no .
N55 C77 2.86(2) no .
N82 C90 3.58(3) no .
C1 C7 3.22(3) no .
C1 C11 3.34(2) no .
C1 C12 3.39(3) no .
C1 C15 3.56(2) no .
C1 C19 3.40(3) no .
C1 C23 3.26(3) no .
C1 C24 3.57(3) no .
C1 C27 3.37(3) no .
C3 C7 3.36(3) no .
C3 C11 3.26(3) no .
C3 C15 3.39(3) no .
C4 C6 3.57(3) no .
C4 C19 3.41(3) no .
C4 C23 3.33(3) no .
C4 C24 3.50(3) no .
C4 C27 3.49(3) no .
C4 C28 3.57(4) no .
C6 C9 2.71(3) no .
C6 C13 3.44(4) no .
C6 C14 3.59(3) no .
C6 C17 3.51(3) no .
C7 C10 2.76(3) no .
C8 C11 2.78(3) no .
C8 C13 3.38(5) no .
C8 C14 3.15(4) no .
C10 C16 3.08(3) no .
C10 C17 3.24(3) no .
C18 C21 2.73(3) no .
C18 C26 3.41(4) no .
C18 C28 3.37(3) no .
C19 C22 2.77(3) no .
C20 C23 2.83(3) no .
C20 C25 2.92(4) no .
C20 C26 3.33(5) no .
C22 C28 3.37(3) no .
C22 C29 2.97(3) no .
C26 C42 3.42(6) no .
C31 C38 3.16(4) no .
C31 C39 3.00(3) no .
C31 C41 3.04(2) no .
C31 C42 3.15(3) no .
C33 C37 2.87(3) no .
C33 C38 3.29(4) no .
C34 C43 2.78(4) no .
C51 C57 3.34(3) no .
C51 C61 3.28(3) no .
C51 C62 3.51(3) no .
C51 C65 3.43(3) no .
C51 C69 3.28(3) no .
C51 C73 3.31(3) no .
C51 C74 3.47(3) no .
C51 C77 3.46(3) no .
C53 C57 3.37(3) no .
C53 C61 3.22(3) no .
C53 C63 3.37(4) no .
C53 C65 3.39(3) no .
C53 C68 3.59(3) no .
C54 C56 3.56(3) no .
C54 C69 3.34(3) no .
C54 C73 3.33(3) no .
C54 C74 3.52(3) no .
C54 C77 3.46(3) no .
C56 C59 2.63(3) no .
C56 C63 3.25(4) no .
C56 C67 3.55(3) no .
C57 C60 2.82(4) no .
C58 C61 2.82(4) no .
C58 C64 3.07(4) no .
C59 C65 3.54(4) no .
C60 C66 2.99(5) no .
C60 C67 3.12(4) no .
C68 C71 2.70(3) no .
C68 C76 3.54(3) no .
C68 C79 3.48(3) no .
C69 C72 2.75(3) no .
C70 C73 2.81(3) no .
C70 C75 3.03(4) no .
C70 C76 3.20(4) no .
C72 C78 3.06(3) no .
C72 C79 3.25(3) no .
C81 C87 3.07(3) no .
C81 C88 3.06(3) no .
C81 C91 2.93(3) no .
C81 C92 3.20(4) no .
C83 C87 3.57(3) no .
C83 C88 3.57(3) no .
C83 C89 2.83(3) no .
C84 C92 3.37(4) no .
C84 C93 2.83(3) no .
F1 C67 3.41(4) no 1_565
F1 C76 3.51(4) no 1_565
F2 C8 3.45(3) no 4_664
F2 C9 3.35(3) no 4_664
F2 C20 3.50(4) no .
F2 C79 3.38(3) no .
F3 C4 3.31(3) no 2_654
F3 C37 3.50(2) no 4_664
F3 C38 3.43(4) no 4_664
F4 C3 3.09(3) no 2_654
F4 C4 3.59(3) no 2_654
F4 C34 3.196(19) no 3_565
F4 C43 3.34(3) no 3_565
F5 C53 3.31(3) no 3_455
F5 C92 3.54(4) no .
F5 C93 3.51(3) no .
F6 C16 3.43(3) no 4_654
F6 C17 3.28(3) no 4_654
F6 C70 3.23(3) no .
F6 C71 3.46(3) no .
F7 C29 3.43(3) no 4_664
F7 C71 3.48(3) no .
F8 C16 3.59(2) no 4_654
F8 C54 3.19(2) no 3_455
F8 C83 3.21(3) no 4_654
F8 C89 3.27(3) no 4_654
C3 F4 3.09(3) no 2_655
C4 F3 3.31(3) no 2_655
C4 F4 3.59(3) no 2_655
C8 F2 3.45(3) no 4_665
C9 F2 3.35(3) no 4_665
C16 F6 3.43(3) no 4_655
C16 F8 3.59(2) no 4_655
C17 F6 3.28(3) no 4_655
C20 F2 3.50(4) no .
C29 F7 3.43(3) no 4_665
C34 F4 3.196(19) no 3_465
C34 C66 3.55(3) no 3_455
C37 F3 3.50(2) no 4_665
C38 F3 3.43(4) no 4_665
C43 F4 3.34(3) no 3_465
C53 F5 3.31(3) no 3_555
C54 F8 3.19(2) no 3_555
C66 C34 3.55(3) no 3_555
C67 F1 3.41(4) no 1_545
C68 C89 3.57(3) no 2_654
C70 F6 3.23(3) no .
C71 F6 3.46(3) no .
C71 F7 3.48(3) no .
C76 F1 3.51(4) no 1_545
C79 F2 3.38(3) no .
C83 F8 3.21(3) no 4_655
C89 F8 3.27(3) no 4_655
C89 C68 3.57(3) no 2_655
C92 F5 3.54(4) no .
C93 F5 3.51(3) no .
Ag1 H12 3.4571 no .
Ag1 H14B 3.1026 no .
Ag1 H17C 3.2910 no .
Ag1 H26A 3.0309 no .
Ag1 H27 3.5120 no .
Ag1 H38B 3.2351 no .
Ag1 H39A 2.3299 no .
Ag1 H39B 3.4533 no .
Ag1 H41C 2.4021 no .
Ag1 H42C 2.7350 no .
Ag51 H62 3.3757 no .
Ag51 H67C 3.3363 no .
Ag51 H76B 3.1464 no .
Ag51 H79C 3.0133 no .
Ag51 H87B 2.5171 no .
Ag51 H88B 2.6828 no .
Ag51 H91A 2.3905 no .
Ag51 H91B 3.5930 no .
Ag51 H92C 3.1452 no .
N2 H4 3.0961 no .
N2 H12 2.2755 no .
N2 H13B 3.1719 no .
N2 H15 2.3569 no .
N2 H17C 3.5063 no .
N2 H27 3.2756 no .
N5 H3 3.1534 no .
N5 H12 3.2836 no .
N5 H15 3.4986 no .
N5 H24 2.5362 no .
N5 H26A 3.1956 no .
N5 H27 2.4288 no .
N5 H28A 3.0816 no .
N32 H34 3.1049 no .
N32 H37A 3.3269 no .
N32 H37B 2.6511 no .
N32 H37C 2.6415 no .
N32 H38A 2.5629 no .
N32 H38B 2.5526 no .
N32 H38C 3.2617 no .
N32 H39A 2.6673 no .
N32 H39B 2.6930 no .
N32 H39C 3.3474 no .
N35 H33 3.1101 no .
N35 H41A 2.6873 no .
N35 H41B 3.2892 no .
N35 H41C 2.6257 no .
N35 H42A 3.3678 no .
N35 H42B 2.7110 no .
N35 H42C 2.6973 no .
N35 H43A 2.6883 no .
N35 H43B 2.4995 no .
N35 H43C 3.2404 no .
N52 H54 3.1056 no .
N52 H62 2.5789 no .
N52 H63C 2.6087 no .
N52 H65 2.3539 no .
N52 H74 3.5001 no .
N52 H77 3.4457 no .
N55 H53 3.0805 no .
N55 H65 3.2213 no .
N55 H74 2.3960 no .
N55 H76B 3.5952 no .
N55 H77 2.3560 no .
N55 H79C 3.4657 no .
N82 H84 3.0609 no .
N82 H87A 3.3228 no .
N82 H87B 2.6319 no .
N82 H87C 2.6492 no .
N82 H88A 2.7231 no .
N82 H88B 2.6679 no .
N82 H88C 3.3574 no .
N82 H89A 2.6566 no .
N82 H89B 3.3227 no .
N82 H89C 2.6692 no .
N85 H83 3.1051 no .
N85 H91A 2.6053 no .
N85 H91B 2.6011 no .
N85 H91C 3.2818 no .
N85 H92A 3.2954 no .
N85 H92B 2.6397 no .
N85 H92C 2.6263 no .
N85 H93A 2.5844 no .
N85 H93B 2.6800 no .
N85 H93C 3.2991 no .
C1 H3 3.1886 no .
C1 H4 3.1502 no .
C1 H12 2.5714 no .
C1 H14B 3.5897 no .
C1 H15 2.9784 no .
C1 H17C 3.4193 no .
C1 H24 3.2660 no .
C1 H26A 3.0961 no .
C1 H27 2.6193 no .
C1 H39A 3.5271 no .
C1 H41C 3.5249 no .
C3 H12 2.9823 no .
C3 H13B 3.0687 no .
C3 H15 2.6483 no .
C3 H27 3.5712 no .
C3 H28A 3.5805 no .
C4 H12 3.5045 no .
C4 H15 3.3291 no .
C4 H24 2.8251 no .
C4 H27 3.0982 no .
C4 H28A 2.8201 no .
C6 H3 2.8198 no .
C6 H8 3.1925 no .
C6 H10 3.1984 no .
C6 H12 2.4911 no .
C6 H13B 3.2160 no .
C6 H14B 3.4745 no .
C6 H15 2.5504 no .
C6 H17C 3.3737 no .
C6 H39A 3.0599 no .
C7 H3 3.5809 no .
C7 H9 3.2687 no .
C7 H13A 3.3838 no .
C7 H13B 2.6904 no .
C7 H13C 2.8658 no .
C7 H14A 2.7804 no .
C7 H14B 2.6490 no .
C7 H14C 3.3639 no .
C7 H39A 3.2475 no .
C8 H10 3.2012 no .
C8 H12 3.2571 no .
C8 H13C 3.2793 no .
C8 H14A 2.9514 no .
C8 H14B 3.3222 no .
C8 H39A 3.4906 no .
C8 H39C 3.3586 no .
C9 H39A 3.5091 no .
C9 H39C 2.9420 no .
C10 H8 3.2034 no .
C10 H15 3.3004 no .
C10 H16A 3.2838 no .
C10 H16C 2.8299 no .
C10 H17A 3.0089 no .
C10 H17C 3.5497 no .
C10 H39A 3.3923 no .
C10 H39C 3.0814 no .
C11 H3 3.4062 no .
C11 H9 3.2812 no .
C11 H16A 2.7416 no .
C11 H16B 3.3662 no .
C11 H16C 2.7595 no .
C11 H17A 2.7370 no .
C11 H17B 3.3571 no .
C11 H17C 2.7251 no .
C11 H39A 3.1581 no .
C11 H39C 3.5155 no .
C12 H8 2.6905 no .
C12 H27 3.3688 no .
C13 H8 3.3560 no .
C13 H14A 2.9227 no .
C13 H14B 3.3168 no .
C13 H14C 2.6768 no .
C14 H8 3.0286 no .
C14 H13A 2.6930 no .
C14 H13B 3.3335 no .
C14 H13C 2.8827 no .
C14 H27 3.5883 no .
C14 H38B 2.8787 no .
C15 H3 3.5605 no .
C15 H10 2.6800 no .
C16 H10 2.8426 no .
C16 H17A 2.7631 no .
C16 H17B 2.6582 no .
C16 H17C 3.3685 no .
C17 H10 3.2107 no .
C17 H16A 3.3714 no .
C17 H16B 2.6649 no .
C17 H16C 2.7507 no .
C17 H39A 3.5330 no .
C17 H39B 3.4552 no .
C18 H4 2.8049 no .
C18 H20 3.2704 no .
C18 H22 3.2304 no .
C18 H24 2.6835 no .
C18 H26A 3.2165 no .
C18 H27 2.5702 no .
C18 H28A 3.1887 no .
C18 H41C 3.1593 no .
C19 H4 3.5395 no .
C19 H21 3.2102 no .
C19 H25A 3.4612 no .
C19 H25B 2.8382 no .
C19 H25C 2.7936 no .
C19 H26A 2.6803 no .
C19 H26B 3.3352 no .
C19 H26C 2.6915 no .
C19 H41C 3.5310 no .
C19 H42C 3.4198 no .
C20 H22 3.2122 no .
C20 H24 3.3324 no .
C20 H25B 2.9891 no .
C20 H25C 2.6869 no .
C20 H26C 3.1280 no .
C20 H41B 3.5304 no .
C20 H42A 3.4118 no .
C21 H41B 3.2555 no .
C22 H20 3.2197 no .
C22 H27 3.2948 no .
C22 H28C 3.1687 no .
C22 H29B 3.0216 no .
C22 H29C 2.7872 no .
C22 H41B 3.1998 no .
C22 H41C 3.4389 no .
C23 H4 3.5207 no .
C23 H21 3.2919 no .
C23 H28A 2.6992 no .
C23 H28B 3.3202 no .
C23 H28C 2.7016 no .
C23 H29A 3.3483 no .
C23 H29B 2.6783 no .
C23 H29C 2.7712 no .
C23 H41B 3.5588 no .
C23 H41C 3.1187 no .
C24 H20 2.7430 no .
C24 H42C 3.5874 no .
C25 H20 2.5490 no .
C25 H26A 3.2947 no .
C25 H26B 2.5628 no .
C25 H26C 2.4037 no .
C26 H20 3.3305 no .
C26 H25A 2.5595 no .
C26 H25B 3.2482 no .
C26 H25C 2.5611 no .
C26 H42A 3.3773 no .
C26 H42C 2.7021 no .
C27 H12 3.4059 no .
C27 H22 2.7178 no .
C28 H4 3.5616 no .
C28 H22 3.4105 no .
C28 H29A 2.6501 no .
C28 H29B 3.3081 no .
C28 H29C 2.6675 no .
C29 H22 2.6857 no .
C29 H28A 3.3219 no .
C29 H28B 2.5925 no .
C29 H28C 2.6869 no .
C31 H33 3.1238 no .
C31 H34 3.1226 no .
C31 H38A 3.4366 no .
C31 H38B 2.8901 no .
C31 H39A 2.7286 no .
C31 H39B 3.1603 no .
C31 H41A 3.2328 no .
C31 H41C 2.7674 no .
C31 H42B 3.4022 no .
C31 H42C 2.8875 no .
C33 H37B 2.9533 no .
C33 H37C 2.6055 no .
C33 H38A 3.0707 no .
C34 H42B 3.5243 no .
C34 H43A 2.7887 no .
C34 H43B 2.5569 no .
C36 H33 2.8501 no .
C37 H33 2.6669 no .
C37 H38A 2.7085 no .
C37 H38B 3.3388 no .
C37 H38C 2.7199 no .
C37 H39A 3.2798 no .
C37 H39B 2.5515 no .
C37 H39C 2.6392 no .
C38 H14A 3.5453 no .
C38 H14B 3.0254 no .
C38 H33 3.5344 no .
C38 H37A 2.7321 no .
C38 H37B 3.3251 no .
C38 H37C 2.7276 no .
C38 H39A 2.6392 no .
C38 H39B 3.2769 no .
C38 H39C 2.6533 no .
C39 H17C 3.3066 no .
C39 H37A 2.6210 no .
C39 H37B 2.5691 no .
C39 H37C 3.2811 no .
C39 H38A 3.2910 no .
C39 H38B 2.6281 no .
C39 H38C 2.6299 no .
C40 H34 2.8033 no .
C41 H29B 3.2004 no .
C41 H42A 2.5739 no .
C41 H42B 3.2362 no .
C41 H42C 2.5684 no .
C41 H43A 2.6965 no .
C41 H43B 3.2380 no .
C41 H43C 2.6277 no .
C42 H26A 3.0005 no .
C42 H26C 2.9323 no .
C42 H41A 3.2895 no .
C42 H41B 2.5403 no .
C42 H41C 2.4409 no .
C42 H43A 3.3453 no .
C42 H43B 2.6196 no .
C42 H43C 2.5387 no .
C43 H34 2.5598 no .
C43 H41A 2.7477 no .
C43 H41B 2.5888 no .
C43 H41C 3.2280 no .
C43 H42A 2.6833 no .
C43 H42B 2.6324 no .
C43 H42C 3.2878 no .
C51 H53 3.1943 no .
C51 H54 3.1523 no .
C51 H62 2.8371 no .
C51 H63C 3.4962 no .
C51 H65 2.7789 no .
C51 H67C 3.4572 no .
C51 H74 2.9073 no .
C51 H76B 3.4198 no .
C51 H77 2.9106 no .
C51 H79C 3.2521 no .
C53 H62 3.4659 no .
C53 H63C 2.4872 no .
C53 H65 2.6895 no .
C53 H74 3.4481 no .
C53 H77 3.3786 no .
C54 H63C 3.2733 no .
C54 H65 3.2128 no .
C54 H74 2.8066 no .
C54 H77 2.7179 no .
C56 H53 2.8036 no .
C56 H58 3.2876 no .
C56 H59 3.5801 no .
C56 H60 3.2025 no .
C56 H62 2.6604 no .
C56 H63A 3.5972 no .
C56 H63C 2.9789 no .
C56 H65 2.5749 no .
C56 H67C 3.4653 no .
C56 H87B 3.2838 no .
C57 H53 3.5559 no .
C57 H59 3.3464 no .
C57 H63A 2.7563 no .
C57 H63B 3.3768 no .
C57 H63C 2.7007 no .
C57 H64A 2.8131 no .
C57 H64B 2.7816 no .
C57 H64C 3.4333 no .
C57 H88B 3.4313 no .
C58 H60 3.2366 no .
C58 H62 3.3654 no .
C58 H63A 3.5259 no .
C58 H64A 2.8759 no .
C58 H64B 3.0798 no .
C58 H87A 3.4836 no .
C58 H88C 3.4812 no .
C59 H87A 3.1951 no .
C60 H58 3.2243 no .
C60 H65 3.2328 no .
C60 H66A 3.2608 no .
C60 H66C 2.7027 no .
C60 H67A 2.8750 no .
C60 H67C 3.4558 no .
C60 H87A 3.3156 no .
C60 H87B 3.5085 no .
C61 H53 3.3933 no .
C61 H59 3.0701 no .
C61 H66A 2.7050 no .
C61 H66B 3.3304 no .
C61 H66C 2.6936 no .
C61 H67A 2.7146 no .
C61 H67B 3.3278 no .
C61 H67C 2.7282 no .
C61 H87B 3.2322 no .
C62 H58 2.9414 no .
C62 H88B 3.4092 no .
C63 H53 3.3909 no .
C63 H64A 2.8123 no .
C63 H64B 3.3676 no .
C63 H64C 2.6997 no .
C64 H58 2.8385 no .
C64 H63A 2.7861 no .
C64 H63B 2.6898 no .
C64 H63C 3.3836 no .
C64 H88B 3.3285 no .
C64 H88C 3.3627 no .
C65 H60 2.5654 no .
C65 H74 3.5779 no .
C66 H60 2.7558 no .
C66 H67A 2.6940 no .
C66 H67B 2.5680 no .
C66 H67C 3.3055 no .
C67 H60 3.0067 no .
C67 H66A 3.2893 no .
C67 H66B 2.5719 no .
C67 H66C 2.7267 no .
C67 H76B 3.4773 no .
C67 H76C 3.3586 no .
C67 H87B 3.3259 no .
C68 H54 2.8132 no .
C68 H70 3.2552 no .
C68 H72 3.2189 no .
C68 H74 2.6030 no .
C68 H76B 3.4102 no .
C68 H77 2.5519 no .
C68 H79C 3.3280 no .
C68 H91A 3.2127 no .
C69 H54 3.5018 no .
C69 H71 3.2179 no .
C69 H75A 3.3836 no .
C69 H75B 2.6833 no .
C69 H75C 2.7738 no .
C69 H76A 2.7910 no .
C69 H76B 2.7340 no .
C69 H76C 3.3967 no .
C69 H91A 3.5394 no .
C70 H72 3.2393 no .
C70 H74 3.3403 no .
C70 H75B 3.1851 no .
C70 H75C 2.7974 no .
C70 H76A 2.9727 no .
C70 H76B 3.4561 no .
C70 H91C 3.5521 no .
C71 H91C 3.1260 no .
C72 H70 3.2521 no .
C72 H77 3.3092 no .
C72 H78A 3.2590 no .
C72 H78C 2.8050 no .
C72 H79A 3.0141 no .
C72 H79C 3.5469 no .
C72 H91A 3.3996 no .
C72 H91C 3.1999 no .
C73 H54 3.4845 no .
C73 H71 3.2338 no .
C73 H78A 2.7531 no .
C73 H78B 3.3883 no .
C73 H78C 2.7560 no .
C73 H79A 2.7448 no .
C73 H79B 3.3770 no .
C73 H79C 2.7447 no .
C73 H91A 3.2193 no .
C74 H65 3.5790 no .
C74 H70 2.7000 no .
C75 H70 2.8427 no .
C75 H76A 2.5932 no .
C75 H76B 3.2858 no .
C75 H76C 2.6005 no .
C76 H67B 3.4500 no .
C76 H67C 3.3635 no .
C76 H70 3.1027 no .
C76 H75A 2.6091 no .
C76 H75B 3.2782 no .
C76 H75C 2.6047 no .
C76 H92C 2.8627 no .
C77 H72 2.7015 no .
C78 H72 2.8306 no .
C78 H79A 2.7647 no .
C78 H79B 2.7064 no .
C78 H79C 3.4102 no .
C79 H72 3.2138 no .
C79 H78A 3.4048 no .
C79 H78B 2.7115 no .
C79 H78C 2.7733 no .
C79 H91A 3.3448 no .
C81 H83 3.2044 no .
C81 H84 3.1956 no .
C81 H87B 2.7647 no .
C81 H87C 3.3255 no .
C81 H88A 3.3173 no .
C81 H88B 2.7433 no .
C81 H91A 2.6369 no .
C81 H91B 3.0858 no .
C81 H92B 3.4993 no .
C81 H92C 2.9394 no .
C83 H87C 3.4999 no .
C83 H88A 3.5046 no .
C83 H89A 2.6899 no .
C83 H89C 2.7541 no .
C84 H92B 3.1857 no .
C84 H93A 2.8050 no .
C84 H93B 2.6466 no .
C86 H83 2.8161 no .
C87 H67C 3.3109 no .
C87 H88A 3.3165 no .
C87 H88B 2.6498 no .
C87 H88C 2.6411 no .
C87 H89A 3.2764 no .
C87 H89B 2.6142 no .
C87 H89C 2.5930 no .
C88 H64B 2.8331 no .
C88 H87A 2.6463 no .
C88 H87B 2.6385 no .
C88 H87C 3.3189 no .
C88 H89A 2.6297 no .
C88 H89B 2.5826 no .
C88 H89C 3.2835 no .
C89 H83 2.5860 no .
C89 H87A 2.6140 no .
C89 H87B 3.2614 no .
C89 H87C 2.6314 no .
C89 H88A 2.6274 no .
C89 H88B 3.2668 no .
C89 H88C 2.6282 no .
C90 H84 2.8265 no .
C91 H79A 3.5442 no .
C91 H79C 3.3115 no .
C91 H92A 2.6513 no .
C91 H92B 3.3004 no .
C91 H92C 2.6551 no .
C91 H93A 2.5772 no .
C91 H93B 3.2562 no .
C91 H93C 2.5624 no .
C92 H76A 3.3632 no .
C92 H76B 3.1268 no .
C92 H91A 2.6652 no .
C92 H91B 3.2952 no .
C92 H91C 2.6541 no .
C92 H93A 3.3223 no .
C92 H93B 2.6777 no .
C92 H93C 2.7283 no .
C93 H84 2.6054 no .
C93 H91A 3.2582 no .
C93 H91B 2.5309 no .
C93 H91C 2.6024 no .
C93 H92A 2.6886 no .
C93 H92B 2.6982 no .
C93 H92C 3.3312 no .
H3 H4 2.4801 no .
H3 H12 3.4702 no .
H3 H13B 2.9494 no .
H3 H15 2.9168 no .
H3 H16A 3.5644 no .
H4 H24 2.9697 no .
H4 H28A 2.6926 no .
H8 H9 2.3143 no .
H8 H12 3.5664 no .
H8 H13C 3.0250 no .
H8 H14A 2.5616 no .
H8 H14B 3.3795 no .
H9 H10 2.3122 no .
H9 H39C 3.1212 no .
H10 H15 3.5999 no .
H10 H16A 3.1744 no .
H10 H16C 2.3139 no .
H10 H17A 2.7646 no .
H10 H39C 3.4229 no .
H12 H13A 2.1564 no .
H12 H13B 2.1307 no .
H12 H13C 2.7077 no .
H12 H14A 2.7320 no .
H12 H14B 2.1321 no .
H12 H14C 2.2251 no .
H12 H27 2.4373 no .
H13A H14A 3.1720 no .
H13A H14B 3.4902 no .
H13A H14C 2.4558 no .
H13A H27 3.4560 no .
H13A H28B 3.2105 no .
H13B H14C 3.5214 no .
H13C H14A 2.9336 no .
H13C H14C 3.0743 no .
H14A H38B 2.8662 no .
H14A H38C 3.3703 no .
H14B H27 3.4748 no .
H14B H38A 3.5490 no .
H14B H38B 2.0887 no .
H14B H38C 3.2668 no .
H14B H39A 3.2652 no .
H14C H27 3.3249 no .
H14C H29A 3.3115 no .
H14C H38B 3.5050 no .
H15 H16A 2.3474 no .
H15 H16B 2.3586 no .
H15 H16C 2.8618 no .
H15 H17A 2.8689 no .
H15 H17B 2.3753 no .
H15 H17C 2.3490 no .
H15 H24 3.4821 no .
H16A H17B 3.5440 no .
H16B H17A 3.0046 no .
H16B H17B 2.4257 no .
H16B H17C 3.5411 no .
H16C H17A 2.6304 no .
H16C H17B 2.9757 no .
H17A H39A 3.5179 no .
H17A H39B 3.1223 no .
H17B H26B 3.3493 no .
H17C H26A 2.9380 no .
H17C H26B 3.4243 no .
H17C H39A 2.8880 no .
H17C H39B 2.9039 no .
H20 H21 2.2738 no .
H20 H25A 3.4775 no .
H20 H25B 2.6766 no .
H20 H25C 2.0536 no .
H20 H26C 2.9148 no .
H20 H42A 3.3581 no .
H21 H22 2.3037 no .
H22 H27 3.5926 no .
H22 H28C 3.0383 no .
H22 H29B 2.8103 no .
H22 H29C 2.2202 no .
H22 H41B 3.4561 no .
H24 H25A 2.5938 no .
H24 H25B 2.6101 no .
H24 H25C 3.0539 no .
H24 H26A 2.4104 no .
H24 H26B 2.3009 no .
H24 H26C 2.8407 no .
H25A H26A 3.5153 no .
H25A H26B 2.3507 no .
H25A H26C 2.6629 no .
H25B H26B 3.4513 no .
H25B H26C 3.3210 no .
H25C H26A 3.4553 no .
H25C H26B 2.8783 no .
H25C H26C 2.1865 no .
H26A H41C 3.5867 no .
H26A H42A 3.2155 no .
H26A H42B 3.3537 no .
H26A H42C 2.1210 no .
H26B H42C 3.4457 no .
H26C H42A 2.7148 no .
H26C H42B 3.1670 no .
H26C H42C 2.4662 no .
H27 H28A 2.2891 no .
H27 H28B 2.3041 no .
H27 H28C 2.8151 no .
H27 H29A 2.3504 no .
H27 H29B 2.3907 no .
H27 H29C 2.8750 no .
H27 H41C 3.5329 no .
H28A H29A 3.5288 no .
H28A H29C 3.5858 no .
H28B H29A 2.3997 no .
H28B H29B 3.4911 no .
H28B H29C 2.8763 no .
H28C H29A 2.9881 no .
H28C H29B 3.5709 no .
H28C H29C 2.5193 no .
H29B H41A 2.7568 no .
H29B H41B 3.3658 no .
H29B H41C 2.9756 no .
H33 H34 2.4620 no .
H33 H37A 3.5859 no .
H33 H37B 2.7704 no .
H33 H37C 2.1243 no .
H33 H38A 3.1600 no .
H34 H43A 2.3989 no .
H34 H43B 2.2110 no .
H34 H43C 3.5140 no .
H37A H38A 3.0233 no .
H37A H38C 2.5799 no .
H37A H39A 3.5364 no .
H37A H39B 2.8464 no .
H37A H39C 2.4621 no .
H37B H38A 3.5821 no .
H37B H38C 3.5925 no .
H37B H39A 3.4550 no .
H37B H39B 2.3123 no .
H37B H39C 2.8989 no .
H37C H38A 2.5625 no .
H37C H38C 3.0339 no .
H37C H39B 3.4515 no .
H37C H39C 3.5438 no .
H38A H39A 3.5357 no .
H38A H39C 3.5469 no .
H38B H39A 2.4481 no .
H38B H39B 3.5109 no .
H38B H39C 2.9414 no .
H38C H39A 2.9226 no .
H38C H39B 3.5195 no .
H38C H39C 2.4653 no .
H41A H42A 3.5189 no .
H41A H42C 3.4753 no .
H41A H43A 2.6592 no .
H41A H43C 3.0641 no .
H41B H42A 2.3428 no .
H41B H42B 3.4297 no .
H41B H42C 2.8530 no .
H41B H43A 2.9184 no .
H41B H43B 3.4663 no .
H41B H43C 2.4094 no .
H41C H42A 2.7266 no .
H41C H42B 3.3464 no .
H41C H42C 2.2327 no .
H41C H43A 3.5884 no .
H41C H43C 3.4521 no .
H42A H43A 3.5806 no .
H42A H43B 2.9813 no .
H42A H43C 2.3926 no .
H42B H43A 3.5729 no .
H42B H43B 2.4226 no .
H42B H43C 2.7921 no .
H42C H43B 3.4826 no .
H42C H43C 3.4458 no .
H53 H54 2.4612 no .
H53 H63C 2.4890 no .
H53 H65 3.0681 no .
H53 H66A 3.3997 no .
H54 H74 3.1263 no .
H54 H77 3.0159 no .
H58 H59 2.4388 no .
H58 H64A 2.3949 no .
H58 H64B 2.8516 no .
H58 H88C 3.4499 no .
H59 H60 2.0438 no .
H59 H87A 3.4434 no .
H60 H65 3.5043 no .
H60 H66A 3.1963 no .
H60 H66B 3.5723 no .
H60 H66C 2.2001 no .
H60 H67A 2.5290 no .
H60 H67C 3.5330 no .
H62 H63A 2.8076 no .
H62 H63B 2.2915 no .
H62 H63C 2.2743 no .
H62 H64A 2.8649 no .
H62 H64B 2.3362 no .
H62 H64C 2.3710 no .
H62 H77 3.3414 no .
H62 H79B 3.5385 no .
H62 H79C 3.1793 no .
H62 H88B 2.9614 no .
H63A H64A 2.7007 no .
H63A H64C 3.0259 no .
H63B H64A 3.0551 no .
H63B H64B 3.5497 no .
H63B H64C 2.4753 no .
H63C H64C 3.5789 no .
H63C H77 3.3737 no .
H64B H88A 3.0775 no .
H64B H88B 2.5484 no .
H64B H88C 2.4395 no .
H65 H66A 2.3197 no .
H65 H66B 2.3770 no .
H65 H66C 2.8573 no .
H65 H67A 2.8071 no .
H65 H67B 2.3008 no .
H65 H67C 2.2705 no .
H65 H74 2.6728 no .
H65 H76C 3.5887 no .
H66A H67B 3.4306 no .
H66B H67A 2.9009 no .
H66B H67B 2.3023 no .
H66B H67C 3.4589 no .
H66C H67A 2.6048 no .
H66C H67B 2.9492 no .
H67A H87B 3.3517 no .
H67A H87C 3.4912 no .
H67B H74 3.5308 no .
H67B H76B 3.3345 no .
H67B H76C 2.7805 no .
H67C H74 3.5446 no .
H67C H76B 2.8084 no .
H67C H76C 3.0992 no .
H67C H87B 2.6255 no .
H67C H87C 3.1988 no .
H70 H71 2.3060 no .
H70 H75B 3.1449 no .
H70 H75C 2.3191 no .
H70 H76A 2.6234 no .
H70 H76B 3.5354 no .
H70 H92A 3.5370 no .
H71 H72 2.2939 no .
H71 H91C 3.3117 no .
H72 H78A 3.1577 no .
H72 H78C 2.2923 no .
H72 H79A 2.7603 no .
H72 H91C 3.4464 no .
H74 H75A 2.3343 no .
H74 H75B 2.3829 no .
H74 H75C 2.8622 no .
H74 H76A 2.8329 no .
H74 H76B 2.3486 no .
H74 H76C 2.2974 no .
H75A H76A 2.8804 no .
H75A H76B 3.5132 no .
H75A H76C 2.4037 no .
H75B H76A 3.4914 no .
H75B H76C 3.4991 no .
H75C H76A 2.3912 no .
H75C H76B 3.5064 no .
H75C H76C 2.8845 no .
H76A H92A 3.2149 no .
H76A H92C 2.7110 no .
H76B H92A 3.4034 no .
H76B H92B 3.5602 no .
H76B H92C 2.1856 no .
H76C H92C 3.5642 no .
H77 H78A 2.4046 no .
H77 H78B 2.4190 no .
H77 H78C 2.9072 no .
H77 H79A 2.8854 no .
H77 H79B 2.3911 no .
H77 H79C 2.3799 no .
H78A H79B 3.5910 no .
H78B H79A 3.0123 no .
H78B H79B 2.4921 no .
H78C H79A 2.6207 no .
H78C H79B 3.0183 no .
H79A H91A 3.2734 no .
H79A H91B 3.1933 no .
H79A H91C 3.5967 no .
H79C H91A 2.7018 no .
H79C H91B 3.0963 no .
H83 H84 2.4409 no .
H83 H89A 2.2995 no .
H83 H89B 3.5471 no .
H83 H89C 2.3756 no .
H84 H92B 3.2821 no .
H84 H93A 2.5788 no .
H84 H93B 2.1644 no .
H84 H93C 3.5519 no .
H87A H88A 3.5406 no .
H87A H88B 2.9366 no .
H87A H88C 2.4475 no .
H87A H89A 3.5197 no .
H87A H89B 2.4263 no .
H87A H89C 2.8757 no .
H87B H88A 3.5388 no .
H87B H88B 2.4484 no .
H87B H88C 2.9124 no .
H87B H89B 3.4962 no .
H87B H89C 3.4894 no .
H87C H88B 3.5456 no .
H87C H88C 3.5427 no .
H87C H89A 3.5225 no .
H87C H89B 2.9334 no .
H87C H89C 2.4224 no .
H88A H89A 2.4522 no .
H88A H89B 2.8715 no .
H88A H89C 3.5378 no .
H88B H89A 3.5128 no .
H88B H89B 3.4781 no .
H88C H89A 2.9419 no .
H88C H89B 2.4025 no .
H88C H89C 3.5161 no .
H91A H92A 2.9574 no .
H91A H92B 3.5551 no .
H91A H92C 2.4886 no .
H91A H93A 3.4620 no .
H91A H93C 3.4839 no .
H91B H92A 3.5363 no .
H91B H92C 3.5447 no .
H91B H93A 2.3255 no .
H91B H93B 3.4452 no .
H91B H93C 2.7829 no .
H91C H92A 2.4725 no .
H91C H92B 3.5452 no .
H91C H92C 2.9465 no .
H91C H93A 2.9088 no .
H91C H93B 3.4934 no .
H91C H93C 2.3861 no .
H92A H93A 3.5834 no .
H92A H93B 2.9506 no .
H92A H93C 2.5570 no .
H92B H93A 3.5642 no .
H92B H93B 2.5128 no .
H92B H93C 3.0425 no .
H92C H93B 3.5738 no .
F1 H9 3.0333 no 4_664
F1 H21 2.8228 no .
F1 H34 3.3304 no 3_565
F1 H66B 2.9799 no 1_565
F1 H67B 2.4480 no 1_565
F1 H75A 2.9556 no 1_565
F1 H76C 2.5693 no 1_565
F2 H8 2.8990 no 4_664
F2 H9 2.6945 no 4_664
F2 H20 2.7613 no .
F2 H21 3.0818 no .
F2 H34 3.3139 no 3_565
F2 H79A 2.8527 no .
F2 H79B 3.0139 no .
F3 H3 3.3681 no 2_654
F3 H4 2.5621 no 2_654
F3 H9 3.3386 no 4_664
F3 H37A 2.6484 no 4_664
F3 H38C 2.5463 no 4_664
F3 H39C 3.0684 no 4_664
F3 H75A 2.8707 no 1_565
F4 H3 2.2881 no 2_654
F4 H4 3.3654 no 2_654
F4 H34 2.2870 no 3_565
F4 H43A 3.1110 no 3_565
F4 H43B 2.6767 no 3_565
F4 H66B 3.3437 no 1_565
F4 H78B 2.8576 no .
F4 H79B 3.0340 no .
F5 H13A 2.8570 no 4_664
F5 H14C 3.5595 no 4_664
F5 H53 2.5662 no 3_455
F5 H54 3.3103 no 3_455
F5 H71 3.5157 no .
F5 H91C 3.1305 no .
F5 H92A 2.6500 no .
F5 H93C 2.6440 no .
F6 H16B 3.2105 no 4_654
F6 H16C 2.8800 no 4_654
F6 H17A 2.7195 no 4_654
F6 H17B 3.0407 no 4_654
F6 H58 3.5958 no 2_654
F6 H59 3.4244 no 2_654
F6 H70 2.5843 no .
F6 H71 3.0185 no .
F6 H92A 3.0173 no .
F7 H13A 3.3487 no 4_664
F7 H14C 2.6443 no 4_664
F7 H28B 3.5363 no 4_664
F7 H29A 2.4541 no 4_664
F7 H58 2.7941 no 2_654
F7 H71 2.6166 no .
F7 H83 3.5057 no 4_654
F8 H16B 2.8017 no 4_654
F8 H16C 3.5481 no 4_654
F8 H17B 3.1549 no 4_654
F8 H28B 3.3501 no 4_664
F8 H29A 3.3867 no 4_664
F8 H53 3.4459 no 3_455
F8 H54 2.3753 no 3_455
F8 H83 2.2873 no 4_654
F8 H89A 2.9807 no 4_654
F8 H89C 2.6753 no 4_654
N32 H66C 3.3731 no 3_455
N35 H64C 3.3261 no 3_465
N35 H66B 3.4288 no 3_455
N35 H66C 3.0508 no 3_455
N55 H89B 3.5130 no 2_654
N82 H25A 3.4759 no .
N82 H26B 3.4531 no .
N82 H29C 3.5421 no 1_545
N85 H26B 3.1791 no .
C3 H43B 3.4082 no 4_665
C3 H43C 3.5686 no 4_665
C3 H78B 3.0907 no 2_655
C4 H37A 3.3301 no 3_565
C4 H37C 3.4431 no 3_565
C4 H78B 3.5037 no 2_655
C6 H43C 2.8822 no 4_665
C7 H43C 2.9615 no 4_665
C8 H42A 3.2813 no 4_665
C8 H43C 3.0772 no 4_665
C9 H21 3.5591 no 4_665
C9 H43C 3.2531 no 4_665
C10 H43C 3.1470 no 4_665
C10 H76A 3.3714 no 4_655
C11 H43C 3.0319 no 4_665
C13 H42B 3.3630 no 4_665
C13 H43B 3.5209 no 4_665
C13 H66A 3.4108 no 2_665
C13 H93C 3.5340 no 4_665
C14 H71 3.4485 no 4_665
C14 H72 3.2080 no 4_665
C16 H63B 3.5745 no 2_655
C16 H63C 3.3822 no 2_655
C16 H77 3.5551 no 2_655
C16 H78A 3.4670 no 2_655
C16 H78B 3.5044 no 2_655
C17 H59 3.1844 no 3_455
C18 H37C 3.0020 no 3_565
C19 H33 3.3444 no 3_565
C19 H37C 3.0581 no 3_565
C20 H33 2.8510 no 3_565
C20 H37C 3.3101 no 3_565
C21 H9 3.3908 no 4_664
C21 H33 3.0872 no 3_565
C21 H37C 3.4379 no 3_565
C21 H67B 3.2641 no 1_565
C22 H37C 3.4560 no 3_565
C23 H37C 3.2662 no 3_565
C25 H33 3.5087 no 3_565
C25 H79C 3.3421 no .
C25 H88A 3.1884 no .
C25 H88B 3.5044 no .
C25 H91B 3.5605 no .
C26 H91B 3.4756 no .
C26 H93A 3.3823 no .
C28 H37A 3.4449 no 3_565
C28 H75B 3.2934 no 2_665
C28 H87C 3.1089 no 1_565
C28 H89C 3.3664 no 1_565
C29 H64A 3.3957 no 3_465
C31 H64C 3.4606 no 3_465
C31 H66C 3.2852 no 3_455
C33 H25B 3.1085 no 3_465
C33 H66B 3.5113 no 3_455
C33 H66C 3.3002 no 3_455
C33 H67A 3.2660 no 3_455
C33 H67B 3.5516 no 3_455
C34 H64C 3.5512 no 3_465
C34 H66B 3.0441 no 3_455
C34 H66C 3.1430 no 3_455
C37 H4 3.0538 no 3_465
C37 H28A 3.3720 no 3_465
C37 H67A 3.3042 no 3_455
C38 H78C 3.5764 no 4_665
C40 H63B 3.5417 no 3_465
C41 H63B 3.1004 no 3_465
C41 H64C 3.3539 no 3_465
C42 H13C 3.3575 no 4_664
C42 H66A 3.4986 no 3_455
C42 H66C 3.2233 no 3_455
C43 H3 3.0051 no 4_664
C43 H13B 3.3186 no 4_664
C43 H16A 3.5616 no 4_664
C43 H63B 3.4629 no 3_465
C53 H93B 3.4276 no 3_555
C53 H93C 3.4075 no 3_555
C54 H16B 3.3740 no 2_654
C54 H89A 3.5019 no 2_654
C54 H89B 3.4647 no 2_654
C54 H89C 3.4438 no 2_654
C56 H93B 3.1033 no 3_555
C57 H93B 3.3399 no 3_555
C58 H84 3.1315 no 3_555
C58 H93B 3.5571 no 3_555
C59 H84 3.0858 no 3_555
C59 H93B 3.5190 no 3_555
C60 H39B 3.5327 no 3_555
C60 H84 3.5567 no 3_555
C60 H93B 3.3900 no 3_555
C61 H93B 3.1849 no 3_555
C62 H41A 3.5367 no 3_565
C63 H16A 3.3342 no 2_654
C63 H41A 2.8850 no 3_565
C63 H92B 3.2333 no 3_555
C64 H29B 3.5229 no 3_565
C64 H41A 3.1080 no 3_565
C66 H42B 2.7955 no 3_555
C66 H43B 3.4813 no 3_555
C67 H21 3.3014 no 1_545
C67 H37B 3.4284 no 3_555
C68 H89B 2.7935 no 2_654
C69 H89B 2.7412 no 2_654
C70 H89B 3.0318 no 2_654
C71 H14A 3.5766 no 4_664
C71 H14C 3.5446 no 4_664
C71 H88C 3.1885 no 2_654
C71 H89B 3.2370 no 2_654
C72 H14A 3.1806 no 4_664
C72 H88C 3.3494 no 2_654
C72 H89B 3.2277 no 2_654
C73 H89A 3.5058 no 2_654
C73 H89B 3.0192 no 2_654
C74 H89B 3.5496 no 2_654
C75 H37A 3.5247 no 4_654
C75 H39C 3.5722 no 4_654
C75 H87A 3.5896 no 2_654
C75 H89B 3.5060 no 2_654
C76 H10 3.3618 no 4_654
C78 H3 3.5492 no 2_654
C78 H15 3.5799 no 2_654
C78 H16A 3.4320 no 2_654
C78 H16B 3.5182 no 2_654
C79 H25C 3.1751 no .
C81 H25A 3.2058 no .
C81 H26B 3.4943 no .
C83 H17B 3.2522 no .
C83 H26B 3.1807 no .
C83 H29C 3.3455 no 1_545
C84 H17B 3.5578 no .
C84 H26B 3.0078 no .
C84 H29C 3.5629 no 1_545
C87 H28C 3.1049 no 1_545
C87 H75B 3.3872 no 2_655
C88 H25A 2.9369 no .
C89 H54 2.8944 no 2_655
C89 H75B 3.2948 no 2_655
C89 H78A 3.5668 no 2_655
C92 H63A 3.4920 no 3_455
C93 H13C 3.5676 no 4_664
C93 H53 3.0710 no 3_455
C93 H66A 3.0799 no 3_455
B1 H3 3.2912 no 2_654
B1 H4 3.4636 no 2_654
B1 H9 3.2654 no 4_664
B1 H34 3.1262 no 3_565
B1 H38C 3.5854 no 4_664
B1 H75A 3.4725 no 1_565
B1 H78B 3.5965 no .
B1 H79B 3.5935 no .
B2 H13A 3.5184 no 4_664
B2 H14C 3.5950 no 4_664
B2 H16B 3.4866 no 4_654
B2 H29A 3.3586 no 4_664
B2 H53 3.4987 no 3_455
B2 H54 3.3667 no 3_455
B2 H71 3.2741 no .
B2 H83 3.2794 no 4_654
B2 H92A 3.4800 no .
H3 F3 3.3681 no 2_655
H3 F4 2.2881 no 2_655
H3 C43 3.0051 no 4_665
H3 C78 3.5492 no 2_655
H3 B1 3.2912 no 2_655
H3 H43A 2.9115 no 4_665
H3 H43B 2.6088 no 4_665
H3 H43C 2.9941 no 4_665
H3 H78B 2.6434 no 2_655
H4 F3 2.5621 no 2_655
H4 F4 3.3654 no 2_655
H4 C37 3.0538 no 3_565
H4 B1 3.4636 no 2_655
H4 H37A 2.4912 no 3_565
H4 H37C 2.7822 no 3_565
H4 H38A 3.3824 no 3_565
H4 H38C 3.1651 no 3_565
H4 H78B 3.4482 no 2_655
H4 H78C 3.5960 no 2_655
H8 F2 2.8990 no 4_665
H8 H20 3.5400 no 4_665
H8 H42A 3.1049 no 4_665
H8 H43C 3.5733 no 4_665
H8 H79A 3.5394 no 4_665
H9 F1 3.0333 no 4_665
H9 F2 2.6945 no 4_665
H9 F3 3.3386 no 4_665
H9 C21 3.3908 no 4_665
H9 B1 3.2654 no 4_665
H9 H20 3.5465 no 4_665
H9 H21 2.7560 no 4_665
H9 H76A 3.3687 no 4_655
H9 H76C 2.9354 no 4_655
H10 C76 3.3618 no 4_655
H10 H76A 2.5639 no 4_655
H10 H76C 3.3272 no 4_655
H13A F5 2.8570 no 4_665
H13A F7 3.3487 no 4_665
H13A B2 3.5184 no 4_665
H13A H66A 3.4281 no 2_665
H13A H93C 3.2500 no 4_665
H13B C43 3.3186 no 4_665
H13B H42B 3.0665 no 4_665
H13B H43B 2.6876 no 4_665
H13B H43C 3.0688 no 4_665
H13B H66A 3.1421 no 2_665
H13B H66B 3.2686 no 2_665
H13C C42 3.3575 no 4_665
H13C C93 3.5676 no 4_665
H13C H42A 3.0636 no 4_665
H13C H42B 2.7622 no 4_665
H13C H43B 3.5744 no 4_665
H13C H43C 3.5983 no 4_665
H13C H66A 3.1025 no 2_665
H13C H91B 3.4637 no 4_665
H13C H91C 3.2685 no 4_665
H13C H93A 3.3219 no 4_665
H13C H93C 2.9379 no 4_665
H14A C71 3.5766 no 4_665
H14A C72 3.1806 no 4_665
H14A H71 3.2152 no 4_665
H14A H72 2.4397 no 4_665
H14A H91C 3.5677 no 4_665
H14B H64A 3.5851 no 3_465
H14B H72 3.5341 no 4_665
H14C F5 3.5595 no 4_665
H14C F7 2.6443 no 4_665
H14C C71 3.5446 no 4_665
H14C B2 3.5950 no 4_665
H14C H64A 3.5096 no 3_465
H14C H71 2.8202 no 4_665
H14C H72 3.2490 no 4_665
H15 C78 3.5799 no 2_655
H15 H78A 3.1141 no 2_655
H15 H78B 3.1229 no 2_655
H16A C43 3.5616 no 4_665
H16A C63 3.3342 no 2_655
H16A C78 3.4320 no 2_655
H16A H43A 2.8536 no 4_665
H16A H43C 3.3831 no 4_665
H16A H63B 2.8279 no 2_655
H16A H63C 2.9620 no 2_655
H16A H77 3.0404 no 2_655
H16A H78A 3.2963 no 2_655
H16A H78B 2.9402 no 2_655
H16B F6 3.2105 no 4_655
H16B F8 2.8017 no 4_655
H16B C54 3.3740 no 2_655
H16B C78 3.5182 no 2_655
H16B B2 3.4866 no 4_655
H16B H54 2.9752 no 2_655
H16B H63C 3.5135 no 2_655
H16B H77 3.1507 no 2_655
H16B H78A 2.9711 no 2_655
H16B H78B 3.4240 no 2_655
H16B H89A 3.2867 no .
H16C F6 2.8800 no 4_655
H16C F8 3.5481 no 4_655
H16C H63B 3.4873 no 2_655
H16C H63C 3.1374 no 2_655
H16C H92A 3.3881 no 4_655
H17A F6 2.7195 no 4_655
H17A H59 2.6820 no 3_455
H17A H70 3.5021 no 4_655
H17A H75C 3.5997 no 4_655
H17B F6 3.0407 no 4_655
H17B F8 3.1549 no 4_655
H17B C83 3.2522 no .
H17B C84 3.5578 no .
H17B H59 3.1848 no 3_455
H17B H83 2.7102 no .
H17B H84 3.3557 no .
H17C H59 3.1744 no 3_455
H20 F2 2.7613 no .
H20 H8 3.5400 no 4_664
H20 H9 3.5465 no 4_664
H20 H33 2.9114 no 3_565
H21 F1 2.8228 no .
H21 F2 3.0818 no .
H21 C9 3.5591 no 4_664
H21 C67 3.3014 no 1_565
H21 H9 2.7560 no 4_664
H21 H33 3.2118 no 3_565
H21 H67A 3.4182 no 1_565
H21 H67B 2.6435 no 1_565
H21 H67C 3.3578 no 1_565
H21 H76C 2.9939 no 1_565
H22 H67A 3.5981 no 1_565
H22 H67B 3.5904 no 1_565
H22 H67C 3.1993 no 1_565
H22 H87C 3.4890 no 1_565
H24 H38A 3.4921 no 3_565
H24 H78A 3.5881 no 2_655
H24 H88A 3.4331 no .
H25A N82 3.4759 no .
H25A C81 3.2058 no .
H25A C88 2.9369 no .
H25A H79C 3.1997 no .
H25A H88A 2.4102 no .
H25A H88B 2.6256 no .
H25A H91B 3.3227 no .
H25B C33 3.1085 no 3_565
H25B H33 2.7408 no 3_565
H25B H37C 3.5264 no 3_565
H25B H38A 3.0229 no 3_565
H25B H79B 3.5604 no .
H25B H79C 3.5000 no .
H25B H88A 3.3070 no .
H25B H88B 3.5927 no .
H25C C79 3.1751 no .
H25C H79A 3.0109 no .
H25C H79B 3.1719 no .
H25C H79C 2.8133 no .
H25C H91B 2.9696 no .
H26A H93A 3.5667 no .
H26B N82 3.4531 no .
H26B N85 3.1791 no .
H26B C81 3.4943 no .
H26B C83 3.1807 no .
H26B C84 3.0078 no .
H26B H83 3.5680 no .
H26B H84 3.2941 no .
H26B H88A 3.5089 no .
H26B H91B 3.3397 no .
H26B H93A 3.1532 no .
H26C H91B 2.7457 no .
H26C H93A 2.9089 no .
H28A C37 3.3720 no 3_565
H28A H37A 2.7288 no 3_565
H28A H37B 3.5049 no 3_565
H28A H37C 3.3856 no 3_565
H28A H75A 3.2279 no 2_665
H28A H75B 3.1529 no 2_665
H28B F7 3.5363 no 4_665
H28B F8 3.3501 no 4_665
H28B H75B 3.2825 no 2_665
H28B H87C 3.3788 no 1_565
H28B H89C 2.9017 no 1_565
H28C C87 3.1049 no 1_565
H28C H37A 3.3200 no 3_565
H28C H37B 3.3537 no 3_565
H28C H75B 2.9011 no 2_665
H28C H87A 3.3965 no 1_565
H28C H87C 2.1640 no 1_565
H28C H89C 2.9237 no 1_565
H29A F7 2.4541 no 4_665
H29A F8 3.3867 no 4_665
H29A B2 3.3586 no 4_665
H29A H58 3.4596 no 3_465
H29A H64A 3.1965 no 3_465
H29A H83 3.4322 no 1_565
H29B C64 3.5229 no 3_465
H29B H63A 2.9342 no 3_465
H29B H64A 2.7128 no 3_465
H29C N82 3.5421 no 1_565
H29C C83 3.3455 no 1_565
H29C C84 3.5629 no 1_565
H29C H83 3.5377 no 1_565
H29C H87C 3.1572 no 1_565
H33 C19 3.3444 no 3_465
H33 C20 2.8510 no 3_465
H33 C21 3.0872 no 3_465
H33 C25 3.5087 no 3_465
H33 H20 2.9114 no 3_465
H33 H21 3.2118 no 3_465
H33 H25B 2.7409 no 3_465
H33 H67A 3.0618 no 3_455
H33 H67B 3.2526 no 3_455
H34 F1 3.3304 no 3_465
H34 F2 3.3139 no 3_465
H34 F4 2.2870 no 3_465
H34 B1 3.1262 no 3_465
H34 H66B 3.0099 no 3_455
H34 H66C 3.5615 no 3_455
H34 H79B 3.0591 no 3_465
H37A F3 2.6484 no 4_665
H37A C4 3.3301 no 3_465
H37A C28 3.4449 no 3_465
H37A C75 3.5247 no 4_655
H37A H4 2.4912 no 3_465
H37A H28A 2.7288 no 3_465
H37A H28C 3.3200 no 3_465
H37A H75A 2.9642 no 4_655
H37A H75B 3.5186 no 4_655
H37A H75C 3.5488 no 4_655
H37B C67 3.4284 no 3_455
H37B H28A 3.5049 no 3_465
H37B H28C 3.3537 no 3_465
H37B H60 3.1857 no 3_455
H37B H67A 2.4578 no 3_455
H37C C4 3.4431 no 3_465
H37C C18 3.0020 no 3_465
H37C C19 3.0581 no 3_465
H37C C20 3.3101 no 3_465
H37C C21 3.4379 no 3_465
H37C C22 3.4560 no 3_465
H37C C23 3.2662 no 3_465
H37C H4 2.7822 no 3_465
H37C H25B 3.5264 no 3_465
H37C H28A 3.3856 no 3_465
H37C H67A 3.3934 no 3_455
H38A H4 3.3824 no 3_465
H38A H24 3.4921 no 3_465
H38A H25B 3.0229 no 3_465
H38A H78C 3.3451 no 4_665
H38C F3 2.5463 no 4_665
H38C B1 3.5854 no 4_665
H38C H4 3.1651 no 3_465
H38C H78C 3.0126 no 4_665
H39B C60 3.5327 no 3_455
H39B H59 3.3152 no 3_455
H39B H60 2.7022 no 3_455
H39B H75C 3.2567 no 4_655
H39C F3 3.0684 no 4_665
H39C C75 3.5722 no 4_655
H39C H75A 3.1560 no 4_655
H39C H75C 3.0841 no 4_655
H41A C62 3.5367 no 3_465
H41A C63 2.8850 no 3_465
H41A C64 3.1080 no 3_465
H41A H63A 2.7533 no 3_465
H41A H63B 2.2640 no 3_465
H41A H64A 3.0330 no 3_465
H41A H64C 2.5236 no 3_465
H41B H63B 3.3193 no 3_465
H42A C8 3.2813 no 4_664
H42A H8 3.1049 no 4_664
H42A H13C 3.0636 no 4_664
H42B C13 3.3630 no 4_664
H42B C66 2.7955 no 3_455
H42B H13B 3.0665 no 4_664
H42B H13C 2.7622 no 4_664
H42B H66A 2.5328 no 3_455
H42B H66B 2.9105 no 3_455
H42B H66C 2.4865 no 3_455
H42B H93A 3.1915 no .
H42C H66C 3.3213 no 3_455
H43A F4 3.1110 no 3_465
H43A H3 2.9115 no 4_664
H43A H16A 2.8536 no 4_664
H43A H63B 2.7251 no 3_465
H43A H78B 3.4916 no 3_465
H43A H79B 3.5048 no 3_465
H43B F4 2.6767 no 3_465
H43B C3 3.4082 no 4_664
H43B C13 3.5209 no 4_664
H43B C66 3.4813 no 3_455
H43B H3 2.6088 no 4_664
H43B H13B 2.6876 no 4_664
H43B H13C 3.5744 no 4_664
H43B H66A 3.5914 no 3_455
H43B H66B 2.8475 no 3_455
H43B H66C 3.4917 no 3_455
H43C C3 3.5686 no 4_664
H43C C6 2.8822 no 4_664
H43C C7 2.9615 no 4_664
H43C C8 3.0772 no 4_664
H43C C9 3.2531 no 4_664
H43C C10 3.1470 no 4_664
H43C C11 3.0319 no 4_664
H43C H3 2.9941 no 4_664
H43C H8 3.5733 no 4_664
H43C H13B 3.0688 no 4_664
H43C H13C 3.5983 no 4_664
H43C H16A 3.3831 no 4_664
H53 F5 2.5662 no 3_555
H53 F8 3.4459 no 3_555
H53 C93 3.0710 no 3_555
H53 B2 3.4987 no 3_555
H53 H92A 3.2635 no 3_555
H53 H92B 3.5218 no 3_555
H53 H93B 2.7411 no 3_555
H53 H93C 2.5399 no 3_555
H54 F5 3.3103 no 3_555
H54 F8 2.3753 no 3_555
H54 C89 2.8944 no 2_654
H54 B2 3.3667 no 3_555
H54 H16B 2.9752 no 2_654
H54 H89A 2.7168 no 2_654
H54 H89B 2.8842 no 2_654
H54 H89C 2.5938 no 2_654
H58 F6 3.5958 no 2_655
H58 F7 2.7941 no 2_655
H58 H29A 3.4596 no 3_565
H58 H71 2.9997 no 2_655
H58 H84 3.2978 no 3_555
H59 F6 3.4244 no 2_655
H59 C17 3.1844 no 3_555
H59 H17A 2.6820 no 3_555
H59 H17B 3.1848 no 3_555
H59 H17C 3.1744 no 3_555
H59 H39B 3.3152 no 3_555
H59 H70 3.2802 no 2_655
H59 H84 3.1953 no 3_555
H60 H37B 3.1857 no 3_555
H60 H39B 2.7022 no 3_555
H63A C92 3.4920 no 3_555
H63A H29B 2.9342 no 3_565
H63A H41A 2.7533 no 3_565
H63A H92B 2.5372 no 3_555
H63A H93B 3.5525 no 3_555
H63B C16 3.5745 no 2_654
H63B C40 3.5417 no 3_565
H63B C41 3.1004 no 3_565
H63B C43 3.4629 no 3_565
H63B H16A 2.8279 no 2_654
H63B H16C 3.4873 no 2_654
H63B H41A 2.2640 no 3_565
H63B H41B 3.3193 no 3_565
H63B H43A 2.7251 no 3_565
H63C C16 3.3822 no 2_654
H63C H16A 2.9620 no 2_654
H63C H16B 3.5135 no 2_654
H63C H16C 3.1374 no 2_654
H63C H92B 3.0643 no 3_555
H63C H93B 3.5449 no 3_555
H64A C29 3.3957 no 3_565
H64A H14B 3.5851 no 3_565
H64A H14C 3.5096 no 3_565
H64A H29A 3.1965 no 3_565
H64A H29B 2.7128 no 3_565
H64A H41A 3.0330 no 3_565
H64C N35 3.3261 no 3_565
H64C C31 3.4606 no 3_565
H64C C34 3.5512 no 3_565
H64C C41 3.3539 no 3_565
H64C H41A 2.5236 no 3_565
H66A C13 3.4108 no 2_644
H66A C42 3.4986 no 3_555
H66A C93 3.0799 no 3_555
H66A H13A 3.4281 no 2_644
H66A H13B 3.1421 no 2_644
H66A H13C 3.1025 no 2_644
H66A H42B 2.5328 no 3_555
H66A H43B 3.5914 no 3_555
H66A H93A 2.8497 no 3_555
H66A H93B 3.1135 no 3_555
H66A H93C 2.7629 no 3_555
H66B F1 2.9799 no 1_545
H66B F4 3.3437 no 1_545
H66B N35 3.4288 no 3_555
H66B C33 3.5113 no 3_555
H66B C34 3.0441 no 3_555
H66B H13B 3.2686 no 2_644
H66B H34 3.0099 no 3_555
H66B H42B 2.9105 no 3_555
H66B H43B 2.8475 no 3_555
H66C N32 3.3731 no 3_555
H66C N35 3.0508 no 3_555
H66C C31 3.2852 no 3_555
H66C C33 3.3002 no 3_555
H66C C34 3.1430 no 3_555
H66C C42 3.2233 no 3_555
H66C H34 3.5615 no 3_555
H66C H42B 2.4865 no 3_555
H66C H42C 3.3213 no 3_555
H66C H43B 3.4917 no 3_555
H66C H93A 3.5882 no 3_555
H67A C33 3.2660 no 3_555
H67A C37 3.3042 no 3_555
H67A H21 3.4182 no 1_545
H67A H22 3.5981 no 1_545
H67A H33 3.0618 no 3_555
H67A H37B 2.4578 no 3_555
H67A H37C 3.3934 no 3_555
H67B F1 2.4480 no 1_545
H67B C21 3.2641 no 1_545
H67B C33 3.5516 no 3_555
H67B H21 2.6435 no 1_545
H67B H22 3.5904 no 1_545
H67B H33 3.2526 no 3_555
H67C H21 3.3578 no 1_545
H67C H22 3.1993 no 1_545
H70 F6 2.5843 no .
H70 H17A 3.5021 no 4_654
H70 H59 3.2802 no 2_654
H70 H89B 3.5863 no 2_654
H71 F5 3.5157 no .
H71 F6 3.0185 no .
H71 F7 2.6166 no .
H71 C14 3.4485 no 4_664
H71 B2 3.2741 no .
H71 H14A 3.2152 no 4_664
H71 H14C 2.8202 no 4_664
H71 H58 2.9997 no 2_654
H71 H88C 3.2466 no 2_654
H72 C14 3.2080 no 4_664
H72 H14A 2.4397 no 4_664
H72 H14B 3.5341 no 4_664
H72 H14C 3.2490 no 4_664
H72 H88C 3.4932 no 2_654
H75A F1 2.9556 no 1_545
H75A F3 2.8707 no 1_545
H75A B1 3.4725 no 1_545
H75A H28A 3.2279 no 2_644
H75A H37A 2.9642 no 4_654
H75A H39C 3.1560 no 4_654
H75B C28 3.2934 no 2_644
H75B C87 3.3872 no 2_654
H75B C89 3.2948 no 2_654
H75B H28A 3.1529 no 2_644
H75B H28B 3.2825 no 2_644
H75B H28C 2.9011 no 2_644
H75B H37A 3.5186 no 4_654
H75B H87A 2.8693 no 2_654
H75B H87C 3.1199 no 2_654
H75B H89B 2.7891 no 2_654
H75B H89C 2.9691 no 2_654
H75C H17A 3.5997 no 4_654
H75C H37A 3.5488 no 4_654
H75C H39B 3.2567 no 4_654
H75C H39C 3.0841 no 4_654
H75C H87A 3.4402 no 2_654
H76A C10 3.3714 no 4_654
H76A H9 3.3687 no 4_654
H76A H10 2.5639 no 4_654
H76C F1 2.5693 no 1_545
H76C H9 2.9354 no 4_654
H76C H10 3.3272 no 4_654
H76C H21 2.9939 no 1_545
H77 C16 3.5551 no 2_654
H77 H16A 3.0404 no 2_654
H77 H16B 3.1507 no 2_654
H78A C16 3.4670 no 2_654
H78A C89 3.5668 no 2_654
H78A H15 3.1141 no 2_654
H78A H16A 3.2963 no 2_654
H78A H16B 2.9711 no 2_654
H78A H24 3.5881 no 2_654
H78A H88A 3.2401 no 2_654
H78A H89A 2.7517 no 2_654
H78A H89B 3.5636 no 2_654
H78B F4 2.8576 no .
H78B C3 3.0907 no 2_654
H78B C4 3.5037 no 2_654
H78B C16 3.5044 no 2_654
H78B B1 3.5965 no .
H78B H3 2.6434 no 2_654
H78B H4 3.4482 no 2_654
H78B H15 3.1229 no 2_654
H78B H16A 2.9402 no 2_654
H78B H16B 3.4240 no 2_654
H78B H43A 3.4916 no 3_565
H78C C38 3.5764 no 4_664
H78C H4 3.5960 no 2_654
H78C H38A 3.3451 no 4_664
H78C H38C 3.0126 no 4_664
H79A F2 2.8527 no .
H79A H8 3.5394 no 4_664
H79A H25C 3.0109 no .
H79B F2 3.0139 no .
H79B F4 3.0340 no .
H79B B1 3.5935 no .
H79B H25B 3.5604 no .
H79B H25C 3.1719 no .
H79B H34 3.0591 no 3_565
H79B H43A 3.5048 no 3_565
H79C C25 3.3421 no .
H79C H25A 3.1997 no .
H79C H25B 3.5000 no .
H79C H25C 2.8133 no .
H83 F7 3.5057 no 4_655
H83 F8 2.2873 no 4_655
H83 B2 3.2794 no 4_655
H83 H17B 2.7102 no .
H83 H26B 3.5680 no .
H83 H29A 3.4322 no 1_545
H83 H29C 3.5377 no 1_545
H84 C58 3.1315 no 3_455
H84 C59 3.0858 no 3_455
H84 C60 3.5567 no 3_455
H84 H17B 3.3557 no .
H84 H26B 3.2941 no .
H84 H58 3.2978 no 3_455
H84 H59 3.1953 no 3_455
H87A C75 3.5896 no 2_655
H87A H28C 3.3965 no 1_545
H87A H75B 2.8693 no 2_655
H87A H75C 3.4402 no 2_655
H87C C28 3.1089 no 1_545
H87C H22 3.4890 no 1_545
H87C H28B 3.3788 no 1_545
H87C H28C 2.1640 no 1_545
H87C H29C 3.1572 no 1_545
H87C H75B 3.1199 no 2_655
H88A C25 3.1884 no .
H88A H24 3.4331 no .
H88A H25A 2.4102 no .
H88A H25B 3.3070 no .
H88A H26B 3.5089 no .
H88A H78A 3.2401 no 2_655
H88B C25 3.5044 no .
H88B H25A 2.6256 no .
H88B H25B 3.5927 no .
H88C C71 3.1885 no 2_655
H88C C72 3.3494 no 2_655
H88C H71 3.2466 no 2_655
H88C H72 3.4932 no 2_655
H89A F8 2.9807 no 4_655
H89A C54 3.5019 no 2_655
H89A C73 3.5058 no 2_655
H89A H16B 3.2867 no .
H89A H54 2.7168 no 2_655
H89A H78A 2.7517 no 2_655
H89B N55 3.5130 no 2_655
H89B C54 3.4647 no 2_655
H89B C68 2.7935 no 2_655
H89B C69 2.7412 no 2_655
H89B C70 3.0318 no 2_655
H89B C71 3.2370 no 2_655
H89B C72 3.2277 no 2_655
H89B C73 3.0192 no 2_655
H89B C74 3.5496 no 2_655
H89B C75 3.5060 no 2_655
H89B H54 2.8842 no 2_655
H89B H70 3.5863 no 2_655
H89B H75B 2.7891 no 2_655
H89B H78A 3.5636 no 2_655
H89C F8 2.6753 no 4_655
H89C C28 3.3664 no 1_545
H89C C54 3.4438 no 2_655
H89C H28B 2.9017 no 1_545
H89C H28C 2.9237 no 1_545
H89C H54 2.5938 no 2_655
H89C H75B 2.9691 no 2_655
H91B C25 3.5605 no .
H91B C26 3.4756 no .
H91B H13C 3.4637 no 4_664
H91B H25A 3.3227 no .
H91B H25C 2.9696 no .
H91B H26B 3.3397 no .
H91B H26C 2.7457 no .
H91C F5 3.1305 no .
H91C H13C 3.2685 no 4_664
H91C H14A 3.5677 no 4_664
H92A F5 2.6500 no .
H92A F6 3.0173 no .
H92A B2 3.4800 no .
H92A H16C 3.3881 no 4_654
H92A H53 3.2635 no 3_455
H92B C63 3.2333 no 3_455
H92B H53 3.5218 no 3_455
H92B H63A 2.5372 no 3_455
H92B H63C 3.0643 no 3_455
H93A C26 3.3823 no .
H93A H13C 3.3219 no 4_664
H93A H26A 3.5667 no .
H93A H26B 3.1532 no .
H93A H26C 2.9089 no .
H93A H42B 3.1915 no .
H93A H66A 2.8497 no 3_455
H93A H66C 3.5882 no 3_455
H93B C53 3.4276 no 3_455
H93B C56 3.1033 no 3_455
H93B C57 3.3399 no 3_455
H93B C58 3.5571 no 3_455
H93B C59 3.5190 no 3_455
H93B C60 3.3900 no 3_455
H93B C61 3.1849 no 3_455
H93B H53 2.7411 no 3_455
H93B H63A 3.5525 no 3_455
H93B H63C 3.5449 no 3_455
H93B H66A 3.1135 no 3_455
H93C F5 2.6440 no .
H93C C13 3.5340 no 4_664
H93C C53 3.4075 no 3_455
H93C H13A 3.2500 no 4_664
H93C H13C 2.9379 no 4_664
H93C H53 2.5399 no 3_455
H93C H66A 2.7629 no 3_455

loop_
_geom_torsion_atom_site_label_1
_geom_torsion_atom_site_label_2
_geom_torsion_atom_site_label_3
_geom_torsion_atom_site_label_4
_geom_torsion
_geom_torsion_publ_flag
C1 N2 C3 C4 0.6(18) no
C3 N2 C1 Ag1 178.5(12) no
C3 N2 C1 N5 -1.2(16) no
C1 N2 C6 C7 -83.7(17) no
C1 N2 C6 C11 96.2(17) no
C6 N2 C1 Ag1 0(2) no
C6 N2 C1 N5 -179.3(12) no
C3 N2 C6 C7 98.5(17) no
C3 N2 C6 C11 -81.6(18) no
C6 N2 C3 C4 178.7(12) no
C1 N5 C4 C3 -0.9(19) no
C4 N5 C1 Ag1 -178.4(12) no
C4 N5 C1 N2 1.2(17) no
C1 N5 C18 C19 -96.0(19) no
C1 N5 C18 C23 84.5(19) no
C18 N5 C1 Ag1 8(3) no
C18 N5 C1 N2 -172.5(13) no
C4 N5 C18 C19 91(2) no
C4 N5 C18 C23 -88(2) no
C18 N5 C4 C3 172.9(13) no
C31 N32 C33 C34 0.4(17) no
C33 N32 C31 Ag1 179.5(12) no
C33 N32 C31 N35 -3.9(16) no
C31 N32 C36 C37 -156.9(13) no
C31 N32 C36 C38 78.2(17) no
C31 N32 C36 C39 -42(2) no
C36 N32 C31 Ag1 6(3) no
C36 N32 C31 N35 -177.4(13) no
C33 N32 C36 C37 31(2) no
C33 N32 C36 C38 -94.4(16) no
C33 N32 C36 C39 145.4(13) no
C36 N32 C33 C34 174.0(13) no
C31 N35 C34 C33 -5.7(17) no
C34 N35 C31 Ag1 -177.4(11) no
C34 N35 C31 N32 5.9(17) no
C31 N35 C40 C41 -41(3) no
C31 N35 C40 C42 67(2) no
C31 N35 C40 C43 179.1(14) no
C40 N35 C31 Ag1 -4(3) no
C40 N35 C31 N32 179.2(14) no
C34 N35 C40 C41 131.6(16) no
C34 N35 C40 C42 -120.6(15) no
C34 N35 C40 C43 -8(3) no
C40 N35 C34 C33 -179.4(13) no
C51 N52 C53 C54 1.7(16) no
C53 N52 C51 Ag51 179.6(11) no
C53 N52 C51 N55 -1.6(15) no
C51 N52 C56 C57 -93.3(17) no
C51 N52 C56 C61 88.0(17) no
C56 N52 C51 Ag51 10(2) no
C56 N52 C51 N55 -171.6(12) no
C53 N52 C56 C57 98.0(17) no
C53 N52 C56 C61 -80.7(18) no
C56 N52 C53 C54 171.8(12) no
C51 N55 C54 C53 0.0(17) no
C54 N55 C51 Ag51 179.8(11) no
C54 N55 C51 N52 1.0(16) no
C51 N55 C68 C69 -92.4(17) no
C51 N55 C68 C73 93.9(17) no
C68 N55 C51 Ag51 1(2) no
C68 N55 C51 N52 -178.2(12) no
C54 N55 C68 C69 88.6(18) no
C54 N55 C68 C73 -85.1(18) no
C68 N55 C54 C53 179.1(13) no
C81 N82 C83 C84 2.4(17) no
C83 N82 C81 Ag51 -174.2(12) no
C83 N82 C81 N85 -2.1(16) no
C81 N82 C86 C87 -62.7(18) no
C81 N82 C86 C88 54(2) no
C81 N82 C86 C89 176.5(13) no
C86 N82 C81 Ag51 12(3) no
C86 N82 C81 N85 -175.5(12) no
C83 N82 C86 C87 124.4(15) no
C83 N82 C86 C88 -118.5(16) no
C83 N82 C86 C89 4(2) no
C86 N82 C83 C84 175.9(12) no
C81 N85 C84 C83 0.3(18) no
C84 N85 C81 Ag51 172.9(12) no
C84 N85 C81 N82 1.0(16) no
C81 N85 C90 C91 -46(2) no
C81 N85 C90 C92 76(2) no
C81 N85 C90 C93 -159.6(14) no
C90 N85 C81 Ag51 -0(3) no
C90 N85 C81 N82 -172.2(14) no
C84 N85 C90 C91 141.3(14) no
C84 N85 C90 C92 -96.7(18) no
C84 N85 C90 C93 28(2) no
C90 N85 C84 C83 173.7(14) no
N2 C3 C4 N5 0(2) no
N2 C6 C7 C8 -178.3(13) no
N2 C6 C7 C12 -2(3) no
N2 C6 C11 C10 179.0(11) no
N2 C6 C11 C15 -2(2) no
C7 C6 C11 C10 -1(3) no
C7 C6 C11 C15 178.4(15) no
C11 C6 C7 C8 2(3) no
C11 C6 C7 C12 178.1(14) no
C6 C7 C8 C9 -5(3) no
C6 C7 C12 C13 -90(2) no
C6 C7 C12 C14 118.6(19) no
C8 C7 C12 C13 86(3) no
C8 C7 C12 C14 -65(3) no
C12 C7 C8 C9 178.4(15) no
C7 C8 C9 C10 8(3) no
C8 C9 C10 C11 -7(3) no
C9 C10 C11 C6 4(2) no
C9 C10 C11 C15 -175.7(13) no
C6 C11 C15 C16 129.5(14) no
C6 C11 C15 C17 -105.1(16) no
C10 C11 C15 C16 -51.0(19) no
C10 C11 C15 C17 74.4(16) no
N5 C18 C19 C20 -178.7(15) no
N5 C18 C19 C24 -2(3) no
N5 C18 C23 C22 177.6(13) no
N5 C18 C23 C27 -2(3) no
C19 C18 C23 C22 -2(3) no
C19 C18 C23 C27 178.5(15) no
C23 C18 C19 C20 1(3) no
C23 C18 C19 C24 177.8(14) no
C18 C19 C20 C21 4(3) no
C18 C19 C24 C25 -156.0(16) no
C18 C19 C24 C26 98(2) no
C20 C19 C24 C25 21(3) no
C20 C19 C24 C26 -85(3) no
C24 C19 C20 C21 -173.2(19) no
C19 C20 C21 C22 -7(3) no
C20 C21 C22 C23 5(3) no
C21 C22 C23 C18 -1(3) no
C21 C22 C23 C27 178.5(13) no
C18 C23 C27 C28 92.0(18) no
C18 C23 C27 C29 -143.5(14) no
C22 C23 C27 C28 -87.6(19) no
C22 C23 C27 C29 37(2) no
N32 C33 C34 N35 3.2(17) no
N52 C53 C54 N55 -1.0(17) no
N52 C56 C57 C58 -177.2(12) no
N52 C56 C57 C62 4(3) no
N52 C56 C61 C60 176.8(13) no
N52 C56 C61 C65 -6(3) no
C57 C56 C61 C60 -2(3) no
C57 C56 C61 C65 175.9(16) no
C61 C56 C57 C58 1(3) no
C61 C56 C57 C62 -177.3(15) no
C56 C57 C58 C59 -0(3) no
C56 C57 C62 C63 -74(3) no
C56 C57 C62 C64 155.3(16) no
C58 C57 C62 C63 107(3) no
C58 C57 C62 C64 -23(3) no
C62 C57 C58 C59 178.2(18) no
C57 C58 C59 C60 0(4) no
C58 C59 C60 C61 -0(5) no
C59 C60 C61 C56 1(4) no
C59 C60 C61 C65 -177(3) no
C56 C61 C65 C66 125(2) no
C56 C61 C65 C67 -109(3) no
C60 C61 C65 C66 -57(3) no
C60 C61 C65 C67 68(3) no
N55 C68 C69 C70 179.0(13) no
N55 C68 C69 C74 4(3) no
N55 C68 C73 C72 179.5(12) no
N55 C68 C73 C77 -5(3) no
C69 C68 C73 C72 6(3) no
C69 C68 C73 C77 -178.6(14) no
C73 C68 C69 C70 -8(3) no
C73 C68 C69 C74 177.1(14) no
C68 C69 C70 C71 4(3) no
C68 C69 C74 C75 -131.1(15) no
C68 C69 C74 C76 107.6(17) no
C70 C69 C74 C75 53.5(19) no
C70 C69 C74 C76 -67.8(19) no
C74 C69 C70 C71 179.8(13) no
C69 C70 C71 C72 -0(3) no
C70 C71 C72 C73 -1(3) no
C71 C72 C73 C68 -2(3) no
C71 C72 C73 C77 -176.8(13) no
C68 C73 C77 C78 135.5(14) no
C68 C73 C77 C79 -102.0(17) no
C72 C73 C77 C78 -50(2) no
C72 C73 C77 C79 73(2) no
N82 C83 C84 N85 -1.6(17) no
